data_1543790
loop_
_publ_author_name
'Lehnherr, Dan'
'Ford, David D.'
'Bendelsmith, Andrew J.'
'Kennedy, C. Rose'
'Jacobsen, Eric N.'

_publ_section_title
;
 Conformational Control of Chiral Amido-Thiourea Catalysts Enables
 Improved Activity and Enantioselectivity.
;
_journal_issue 13
_journal_name_full 'Organic letters'
_journal_page_first 3214
_journal_page_last 3217
_journal_paper_doi 10.1021/acs.orglett.6b01435
_journal_volume 18
_journal_year 2016
_chemical_absolute_configuration ad
_chemical_formula_sum 'C56.5 H68.5 Cl2.5 F14 N7 O4'
_chemical_formula_weight 1264.31
_chemical_name_systematic
; 
 ? 
;
_space_group_IT_number 19
_symmetry_cell_setting orthorhombic
_symmetry_space_group_name_Hall 'P 2ac 2ab'
_symmetry_space_group_name_H-M 'P 21 21 21'
_atom_sites_solution_hydrogens geom
_atom_sites_solution_primary direct
_atom_sites_solution_secondary difmap
_audit_creation_method SHELXL-97
_cell_angle_alpha 90.00
_cell_angle_beta 90.00
_cell_angle_gamma 90.00
_cell_formula_units_Z 8
_cell_length_a 14.092(2)
_cell_length_b 18.525(3)
_cell_length_c 46.955(7)
_cell_measurement_reflns_used 9873
_cell_measurement_temperature 100(2)
_cell_measurement_theta_max 66.6
_cell_measurement_theta_min 2.56
_cell_volume 12258(3)
_computing_cell_refinement 'SAINT 7.46A (Bruker-AXS, 2009)'
_computing_data_collection 'APEX2 v2009.3.0 (Bruker-AXS, 2009)'
_computing_data_reduction 'SAINT 7.46A (Bruker-AXS, 2009)'
_computing_molecular_graphics 'Bruker SHELXTL (Sheldrick, 2008)'
_computing_publication_material 'Bruker SHELXTL (Sheldrick, 2008)'
_computing_structure_refinement 'SHELXL-97 (Sheldrick, 2008)'
_computing_structure_solution 'SHELXS-97 (Sheldrick, 2008)'
_diffrn_ambient_temperature 100(2)
_diffrn_measured_fraction_theta_full 0.962
_diffrn_measured_fraction_theta_max 0.962
_diffrn_measurement_device_type
;
Bruker D8 goniometer with CCD area detector  
;
_diffrn_measurement_method 'omega and phi scans'
_diffrn_radiation_monochromator graphite
_diffrn_radiation_source 'I\mS microfocus tube'
_diffrn_radiation_type CuK\a
_diffrn_radiation_wavelength 1.54178
_diffrn_reflns_av_R_equivalents 0.0871
_diffrn_reflns_av_sigmaI/netI 0.0344
_diffrn_reflns_limit_h_max 16
_diffrn_reflns_limit_h_min -16
_diffrn_reflns_limit_k_max 21
_diffrn_reflns_limit_k_min -19
_diffrn_reflns_limit_l_max 51
_diffrn_reflns_limit_l_min -51
_diffrn_reflns_number 240291
_diffrn_reflns_theta_full 67.07
_diffrn_reflns_theta_max 67.07
_diffrn_reflns_theta_min 1.88
_exptl_absorpt_coefficient_mu 1.966
_exptl_absorpt_correction_T_max 0.8911
_exptl_absorpt_correction_T_min 0.6498
_exptl_absorpt_correction_type multi-scan
_exptl_absorpt_process_details SADABS
_exptl_crystal_colour colorless
_exptl_crystal_density_diffrn 1.370
_exptl_crystal_density_method 'not measured'
_exptl_crystal_description plate
_exptl_crystal_F_000 5256
_exptl_crystal_size_max 0.24
_exptl_crystal_size_mid 0.10
_exptl_crystal_size_min 0.06
_refine_diff_density_max 0.480
_refine_diff_density_min -0.518
_refine_diff_density_rms 0.046
_refine_ls_abs_structure_details 'Flack H D (1983), Acta Cryst. A39, 876-881'
_refine_ls_abs_structure_Flack 0.005(9)
_refine_ls_extinction_method none
_refine_ls_goodness_of_fit_ref 1.027
_refine_ls_hydrogen_treatment constr
_refine_ls_matrix_type full
_refine_ls_number_parameters 1550
_refine_ls_number_reflns 20790
_refine_ls_number_restraints 293
_refine_ls_restrained_S_all 1.061
_refine_ls_R_factor_all 0.0461
_refine_ls_R_factor_gt 0.0420
_refine_ls_shift/su_max 0.002
_refine_ls_shift/su_mean 0.000
_refine_ls_structure_factor_coef Fsqd
_refine_ls_weighting_details 'calc w=1/[\s^2^(Fo^2^)+(0.0654P)^2^+4.9733P] where P=(Fo^2^+2Fc^2^)/3'
_refine_ls_weighting_scheme calc
_refine_ls_wR_factor_gt 0.1121
_refine_ls_wR_factor_ref 0.1157
_reflns_number_gt 19374
_reflns_number_total 20790
_reflns_threshold_expression >2sigma(I)
_cod_data_source_file ol6b01435_si_002.cif
_cod_data_source_block DLH-504B
_cod_depositor_comments
;

2019-08-18
Z value and formula fixed to values more according to usual
chemical conventions.                 miguel
;
_cod_original_formula_sum 'C113 H137 Cl5 F28 N14 O8'
_cod_original_formula_weight 2528.62
_cod_original_formula_units_Z 4
_cod_original_sg_symbol_Hall P2ac2ab
_cod_original_sg_symbol_H-M P212121
_cod_database_code 1543790

loop_
_symmetry_equiv_pos_as_xyz
'x, y, z'
'-x+1/2, -y, z+1/2'
'-x, y+1/2, -z+1/2'
'x+1/2, -y+1/2, -z'

loop_
_atom_site_label
_atom_site_type_symbol
_atom_site_fract_x
_atom_site_fract_y
_atom_site_fract_z
_atom_site_U_iso_or_equiv
_atom_site_adp_type
_atom_site_occupancy
_atom_site_symmetry_multiplicity
_atom_site_calc_flag
_atom_site_refinement_flags
_atom_site_disorder_assembly
_atom_site_disorder_group
C1A C 0.4407(5) 0.1104(6) 0.7164(2) 0.043(2) Uani 0.588(9) 1 d PGU A 1
H1A H 0.3748 0.1134 0.7205 0.052 Uiso 0.588(9) 1 calc PR A 1
C2A C 0.4793(5) 0.0459(5) 0.7067(2) 0.0537(16) Uani 0.588(9) 1 d PGU A 1
H2A H 0.4399 0.0048 0.7042 0.064 Uiso 0.588(9) 1 calc PR A 1
C3A C 0.5758(5) 0.0415(3) 0.70075(18) 0.0514(18) Uani 0.588(9) 1 d PGDU A 1
C4A C 0.6336(5) 0.1015(4) 0.70447(17) 0.0479(16) Uani 0.588(9) 1 d PGU A 1
H4A H 0.6995 0.0985 0.7004 0.058 Uiso 0.588(9) 1 calc PR A 1
C5A C 0.5949(7) 0.1660(4) 0.7142(2) 0.0438(12) Uani 0.588(9) 1 d PGU A 1
H5A H 0.6344 0.2071 0.7167 0.053 Uiso 0.588(9) 1 calc PR A 1
C6A C 0.4985(8) 0.1705(5) 0.7201(3) 0.0362(11) Uani 0.588(9) 1 d PGDU A 1
F1A F 0.6121(6) -0.0214(4) 0.69076(17) 0.0730(18) Uani 0.588(9) 1 d PDU A 1
C1E C 0.4516(7) 0.1135(9) 0.7098(4) 0.043(2) Uani 0.412(9) 1 d PG A 2
H1E H 0.3844 0.1113 0.7086 0.052 Uiso 0.412(9) 1 calc PR A 2
C2E C 0.5058(8) 0.0525(7) 0.7040(3) 0.0537(16) Uani 0.412(9) 1 d PG A 2
H2E H 0.4755 0.0087 0.6987 0.064 Uiso 0.412(9) 1 calc PR A 2
C3E C 0.6041(8) 0.0558(5) 0.7058(3) 0.0514(18) Uani 0.412(9) 1 d PGD A 2
C4E C 0.6484(8) 0.1199(6) 0.7135(3) 0.0479(16) Uani 0.412(9) 1 d PG A 2
H4E H 0.7156 0.1221 0.7148 0.058 Uiso 0.412(9) 1 calc PR A 2
C5E C 0.5942(11) 0.1808(5) 0.7194(3) 0.0438(12) Uani 0.412(9) 1 d PG A 2
H5E H 0.6245 0.2247 0.7247 0.053 Uiso 0.412(9) 1 calc PR A 2
C6E C 0.4959(11) 0.1776(7) 0.7176(4) 0.0362(11) Uani 0.412(9) 1 d PGD A 2
F1E F 0.6476(8) -0.0050(5) 0.6996(3) 0.0730(18) Uani 0.412(9) 1 d PD A 2
C7A C 0.4443(2) 0.24119(16) 0.72887(7) 0.0375(7) Uani 1 1 d D . .
C8A C 0.4213(3) 0.23321(18) 0.76083(7) 0.0526(9) Uani 1 1 d . A .
H8AA H 0.3651 0.2625 0.7660 0.063 Uiso 1 1 calc R . .
H8AB H 0.4088 0.1821 0.7657 0.063 Uiso 1 1 calc R . .
C9A C 0.5087(4) 0.2604(2) 0.77585(7) 0.0656(12) Uani 1 1 d . . .
H9AA H 0.5603 0.2242 0.7754 0.079 Uiso 1 1 calc R A .
H9AB H 0.4948 0.2732 0.7959 0.079 Uiso 1 1 calc R . .
C10A C 0.5339(3) 0.3272(2) 0.75824(7) 0.0546(10) Uani 1 1 d . A .
H10A H 0.4980 0.3700 0.7648 0.066 Uiso 1 1 calc R . .
H10B H 0.6027 0.3378 0.7593 0.066 Uiso 1 1 calc R . .
C11A C 0.5356(2) 0.33767(16) 0.70462(6) 0.0337(6) Uani 1 1 d . . .
C12A C 0.5755(2) 0.41418(16) 0.70689(6) 0.0360(6) Uani 1 1 d . A .
H12A H 0.5959 0.4228 0.7270 0.043 Uiso 1 1 calc R . .
C13A C 0.7342(2) 0.37726(15) 0.69309(6) 0.0355(6) Uani 1 1 d . A .
C14A C 0.8977(2) 0.35915(14) 0.67596(6) 0.0305(6) Uani 1 1 d . A .
C15A C 0.9145(2) 0.29156(14) 0.68803(6) 0.0323(6) Uani 1 1 d . . .
H15A H 0.8644 0.2658 0.6969 0.039 Uiso 1 1 calc R . .
C16A C 1.0043(2) 0.26239(15) 0.68693(6) 0.0338(6) Uani 1 1 d . . .
C17A C 1.0802(2) 0.29887(17) 0.67483(6) 0.0370(6) Uani 1 1 d . B .
H17A H 1.1420 0.2783 0.6745 0.044 Uiso 1 1 calc R . .
C18A C 1.0627(2) 0.36630(16) 0.66327(6) 0.0368(6) Uani 1 1 d . . .
C19A C 0.9737(2) 0.39648(15) 0.66361(6) 0.0339(6) Uani 1 1 d . A .
H19A H 0.9636 0.4428 0.6554 0.041 Uiso 1 1 calc R . .
C20A C 0.3550(2) 0.25451(17) 0.71111(8) 0.0491(8) Uani 1 1 d . A .
H20A H 0.3719 0.2562 0.6909 0.074 Uiso 1 1 calc R . .
H20B H 0.3263 0.3006 0.7167 0.074 Uiso 1 1 calc R . .
H20C H 0.3095 0.2153 0.7144 0.074 Uiso 1 1 calc R . .
C21A C 0.5004(2) 0.47201(17) 0.69868(7) 0.0431(7) Uani 1 1 d . . .
C22A C 0.4173(3) 0.4682(2) 0.71974(8) 0.0581(9) Uani 1 1 d . A .
H22A H 0.3852 0.4215 0.7178 0.087 Uiso 1 1 calc R . .
H22B H 0.3723 0.5072 0.7156 0.087 Uiso 1 1 calc R . .
H22C H 0.4413 0.4735 0.7392 0.087 Uiso 1 1 calc R . .
C23A C 0.4620(3) 0.4606(2) 0.66855(8) 0.0520(8) Uani 1 1 d . A .
H23A H 0.5150 0.4568 0.6552 0.078 Uiso 1 1 calc R . .
H23B H 0.4217 0.5016 0.6632 0.078 Uiso 1 1 calc R . .
H23C H 0.4245 0.4161 0.6680 0.078 Uiso 1 1 calc R . .
C24A C 0.5454(3) 0.54660(19) 0.70089(10) 0.0621(10) Uani 1 1 d . A .
H24A H 0.5725 0.5530 0.7199 0.093 Uiso 1 1 calc R . .
H24B H 0.4969 0.5836 0.6976 0.093 Uiso 1 1 calc R . .
H24C H 0.5957 0.5512 0.6866 0.093 Uiso 1 1 calc R . .
C25A C 1.0183(3) 0.18974(17) 0.70042(7) 0.0447(8) Uani 1 1 d . . .
C26A C 1.1435(2) 0.4093(2) 0.65124(8) 0.0542(7) Uani 0.889(4) 1 d PDU B 1
F5A F 1.1875(3) 0.4466(2) 0.67092(7) 0.1012(12) Uani 0.889(4) 1 d PDU B 1
F6A F 1.11833(19) 0.45567(19) 0.63128(8) 0.0846(10) Uani 0.889(4) 1 d PDU B 1
F7A F 1.2104(2) 0.36821(18) 0.63964(9) 0.0944(11) Uani 0.889(4) 1 d PDU B 1
C26E C 1.1435(2) 0.4093(2) 0.65124(8) 0.0542(7) Uani 0.111(4) 1 d PD B 2
F5E F 1.2214(14) 0.3962(16) 0.6646(6) 0.1012(12) Uani 0.111(4) 1 d PD B 2
F6E F 1.1250(16) 0.4778(9) 0.6511(6) 0.0846(10) Uani 0.111(4) 1 d PD B 2
F7E F 1.1583(18) 0.3889(15) 0.6249(4) 0.0944(11) Uani 0.111(4) 1 d PD B 2
N1A N 0.50555(18) 0.30630(14) 0.72906(5) 0.0374(6) Uani 1 1 d . A .
N2A N 0.65826(18) 0.42011(14) 0.68850(5) 0.0401(6) Uani 1 1 d . . .
H2NA H 0.6609 0.4576 0.6771 0.048 Uiso 1 1 d R A .
N3A N 0.80889(17) 0.39082(13) 0.67478(5) 0.0348(5) Uani 1 1 d . . .
H3NA H 0.8035 0.4289 0.6637 0.042 Uiso 1 1 d R A .
O1A O 0.52619(15) 0.30824(11) 0.68140(4) 0.0386(5) Uani 1 1 d . A .
O2A O 0.73522(15) 0.32997(12) 0.71147(5) 0.0430(5) Uani 1 1 d . . .
F2A F 0.95575(18) 0.14143(10) 0.69115(5) 0.0611(6) Uani 1 1 d . . .
F3A F 1.00849(18) 0.19245(11) 0.72872(4) 0.0591(6) Uani 1 1 d . . .
F4A F 1.10413(17) 0.16166(11) 0.69521(4) 0.0619(6) Uani 1 1 d . . .
C1B C 0.5941(11) 0.1649(8) 0.5308(4) 0.0472(13) Uani 0.315(13) 1 d PGU C 1
H1B H 0.6372 0.1279 0.5255 0.057 Uiso 0.315(13) 1 calc PR C 1
C2B C 0.5094(11) 0.1473(7) 0.5443(4) 0.0580(17) Uani 0.315(13) 1 d PGU C 1
H2B H 0.4947 0.0982 0.5482 0.070 Uiso 0.315(13) 1 calc PR C 1
C3B C 0.4463(9) 0.2014(9) 0.5521(4) 0.0582(16) Uani 0.315(13) 1 d PGDU C 1
C4B C 0.4678(10) 0.2732(8) 0.5464(4) 0.0491(14) Uani 0.315(13) 1 d PGU C 1
H4B H 0.4246 0.3102 0.5517 0.059 Uiso 0.315(13) 1 calc PR C 1
C5B C 0.5524(11) 0.2908(7) 0.5329(4) 0.0371(13) Uani 0.315(13) 1 d PGU C 1
H5B H 0.5671 0.3399 0.5290 0.045 Uiso 0.315(13) 1 calc PR C 1
C6B C 0.6156(10) 0.2367(9) 0.5251(4) 0.0374(10) Uani 0.315(13) 1 d PGDU C 1
C7B C 0.7125(10) 0.2614(7) 0.5109(3) 0.0393(9) Uani 0.315(13) 1 d PDU C 1
C8B C 0.7059(3) 0.26311(18) 0.47684(7) 0.0492(9) Uani 0.315(13) 1 d PD C 1
H8BA H 0.7696 0.2582 0.4681 0.059 Uiso 0.315(13) 1 calc PR C 1
H8BB H 0.6645 0.2239 0.4697 0.059 Uiso 0.315(13) 1 calc PR C 1
C20B C 0.8091(3) 0.21859(19) 0.51733(8) 0.0594(10) Uani 0.315(13) 1 d PDU C 1
H20D H 0.8162 0.2119 0.5379 0.089 Uiso 0.315(13) 1 calc PR C 1
H20E H 0.8631 0.2464 0.5100 0.089 Uiso 0.315(13) 1 calc PR C 1
H20F H 0.8072 0.1714 0.5079 0.089 Uiso 0.315(13) 1 calc PR C 1
F1B F 0.3632(10) 0.1861(9) 0.5661(4) 0.0832(19) Uani 0.315(13) 1 d PDU C 1
C1F C 0.6224(5) 0.1651(3) 0.52502(18) 0.0472(13) Uani 0.685(13) 1 d PG C 2
H1F H 0.6681 0.1331 0.5171 0.057 Uiso 0.685(13) 1 calc PR C 2
C2F C 0.5403(6) 0.1377(3) 0.53735(17) 0.0580(17) Uani 0.685(13) 1 d PG C 2
H2F H 0.5298 0.0870 0.5379 0.070 Uiso 0.685(13) 1 calc PR C 2
C3F C 0.4734(5) 0.1844(4) 0.54892(15) 0.0582(16) Uani 0.685(13) 1 d PGD C 2
C4F C 0.4887(5) 0.2585(4) 0.54818(15) 0.0491(14) Uani 0.685(13) 1 d PG C 2
H4F H 0.4430 0.2904 0.5561 0.059 Uiso 0.685(13) 1 calc PR C 2
C5F C 0.5708(5) 0.2859(3) 0.53586(18) 0.0371(13) Uani 0.685(13) 1 d PG C 2
H5F H 0.5812 0.3365 0.5354 0.045 Uiso 0.685(13) 1 calc PR C 2
C6F C 0.6377(5) 0.2392(3) 0.52428(19) 0.0374(10) Uani 0.685(13) 1 d PGD C 2
C7F C 0.7250(5) 0.2650(3) 0.50893(14) 0.0393(9) Uani 0.685(13) 1 d PD C 2
C8F C 0.7059(3) 0.26311(18) 0.47684(7) 0.0492(9) Uani 0.685(13) 1 d PD C 2
H8FA H 0.7655 0.2557 0.4661 0.059 Uiso 0.685(13) 1 calc PR C 2
H8FB H 0.6608 0.2240 0.4720 0.059 Uiso 0.685(13) 1 calc PR C 2
C20F C 0.8091(3) 0.21859(19) 0.51733(8) 0.0594(10) Uani 0.685(13) 1 d PD C 2
H20G H 0.8173 0.2201 0.5380 0.089 Uiso 0.685(13) 1 calc PR C 2
H20H H 0.8666 0.2370 0.5081 0.089 Uiso 0.685(13) 1 calc PR C 2
H20I H 0.7978 0.1687 0.5113 0.089 Uiso 0.685(13) 1 calc PR C 2
F1F F 0.3950(5) 0.1585(4) 0.56084(15) 0.0832(19) Uani 0.685(13) 1 d PD C 2
C9B C 0.6633(3) 0.33688(17) 0.47045(6) 0.0434(7) Uani 1 1 d . . .
H9BA H 0.6717 0.3499 0.4502 0.052 Uiso 1 1 calc R C 1
H9BB H 0.5949 0.3381 0.4752 0.052 Uiso 1 1 calc R C 1
C10B C 0.7194(2) 0.38700(16) 0.48962(6) 0.0367(6) Uani 1 1 d . C .
H10C H 0.7787 0.4030 0.4802 0.044 Uiso 1 1 calc R . .
H10D H 0.6814 0.4300 0.4949 0.044 Uiso 1 1 calc R . .
C11B C 0.76396(18) 0.36632(14) 0.54095(6) 0.0277(5) Uani 1 1 d . C .
C12B C 0.78836(18) 0.44667(14) 0.54407(6) 0.0274(5) Uani 1 1 d . . .
H12C H 0.7708 0.4715 0.5259 0.033 Uiso 1 1 calc R . .
C13B C 0.63602(18) 0.48001(13) 0.56362(6) 0.0267(5) Uani 1 1 d . . .
C14B C 0.49058(19) 0.51240(14) 0.58979(6) 0.0274(5) Uani 1 1 d . . .
C15B C 0.42473(19) 0.47571(15) 0.57344(6) 0.0323(6) Uani 1 1 d . . .
H15B H 0.4449 0.4407 0.5599 0.039 Uiso 1 1 calc R . .
C16B C 0.3290(2) 0.49051(15) 0.57694(6) 0.0336(6) Uani 1 1 d . . .
C17B C 0.2972(2) 0.54117(17) 0.59618(7) 0.0390(7) Uani 1 1 d . D .
H17B H 0.2314 0.5510 0.5983 0.047 Uiso 1 1 calc R . .
C18B C 0.3643(2) 0.57726(16) 0.61230(6) 0.0384(7) Uani 1 1 d . . .
C19B C 0.4599(2) 0.56386(14) 0.60938(6) 0.0313(6) Uani 1 1 d . D .
H19B H 0.5046 0.5895 0.6206 0.038 Uiso 1 1 calc R . .
C21B C 0.89513(19) 0.46051(15) 0.54967(6) 0.0317(6) Uani 1 1 d . . .
C22B C 0.9518(2) 0.4180(2) 0.52732(8) 0.0545(9) Uani 1 1 d . . .
H22D H 0.9473 0.3663 0.5314 0.082 Uiso 1 1 calc R . .
H22E H 1.0185 0.4330 0.5279 0.082 Uiso 1 1 calc R . .
H22F H 0.9258 0.4277 0.5083 0.082 Uiso 1 1 calc R . .
C23B C 0.9261(2) 0.43776(17) 0.57940(7) 0.0399(7) Uani 1 1 d . . .
H23D H 0.8954 0.4688 0.5936 0.060 Uiso 1 1 calc R . .
H23E H 0.9951 0.4423 0.5811 0.060 Uiso 1 1 calc R . .
H23F H 0.9076 0.3875 0.5827 0.060 Uiso 1 1 calc R . .
C24B C 0.9144(2) 0.54116(18) 0.54564(8) 0.0487(8) Uani 1 1 d . . .
H24D H 0.8995 0.5550 0.5260 0.073 Uiso 1 1 calc R . .
H24E H 0.9814 0.5512 0.5496 0.073 Uiso 1 1 calc R . .
H24F H 0.8746 0.5689 0.5588 0.073 Uiso 1 1 calc R . .
C25B C 0.2593(2) 0.44693(19) 0.55994(8) 0.0476(8) Uani 1 1 d . . .
C26B C 0.3305(3) 0.6323(2) 0.63334(9) 0.0621(11) Uani 0.833(6) 1 d PD D 1
F5B F 0.2654(3) 0.60062(19) 0.65159(8) 0.0810(11) Uani 0.833(6) 1 d PD D 1
F6B F 0.2854(4) 0.6871(2) 0.62215(13) 0.0703(12) Uani 0.833(6) 1 d PD D 1
F7B F 0.3984(2) 0.6568(2) 0.64998(9) 0.0777(12) Uani 0.833(6) 1 d PD D 1
C26F C 0.3305(3) 0.6323(2) 0.63334(9) 0.0621(11) Uani 0.167(6) 1 d PD D 2
F5F F 0.3146(16) 0.6204(11) 0.6597(3) 0.0810(11) Uani 0.167(6) 1 d PD D 2
F6F F 0.271(2) 0.6729(14) 0.6194(8) 0.0703(12) Uani 0.167(6) 1 d PD D 2
F7F F 0.4044(10) 0.6871(9) 0.6349(4) 0.0777(12) Uani 0.167(6) 1 d PD D 2
N1B N 0.74011(17) 0.34194(11) 0.51492(5) 0.0316(5) Uani 1 1 d D . .
N2B N 0.73075(15) 0.47741(11) 0.56696(5) 0.0278(4) Uani 1 1 d . . .
H2NB H 0.7610 0.4829 0.5832 0.033 Uiso 1 1 d R . .
N3B N 0.58829(16) 0.49985(12) 0.58805(5) 0.0312(5) Uani 1 1 d . . .
H3NB H 0.6269 0.5213 0.6000 0.037 Uiso 1 1 d R . .
O1B O 0.76675(15) 0.32667(10) 0.56198(4) 0.0337(4) Uani 1 1 d . . .
O2B O 0.59622(13) 0.46707(10) 0.54093(4) 0.0316(4) Uani 1 1 d . . .
F2B F 0.2480(2) 0.38106(13) 0.57078(5) 0.0805(8) Uani 1 1 d . . .
F3B F 0.28595(14) 0.43732(12) 0.53300(4) 0.0550(5) Uani 1 1 d . . .
F4B F 0.17385(14) 0.47804(16) 0.55872(6) 0.0784(7) Uani 1 1 d . . .
C1C C 0.1330(2) 0.82762(15) 0.47241(6) 0.0383(7) Uani 1 1 d . . .
H1C H 0.1782 0.8612 0.4795 0.046 Uiso 1 1 calc R . .
C2C C 0.0494(3) 0.85292(16) 0.46043(7) 0.0443(8) Uani 1 1 d . . .
H2C H 0.0367 0.9032 0.4591 0.053 Uiso 1 1 calc R . .
C3C C -0.0140(2) 0.80297(17) 0.45056(7) 0.0433(8) Uani 1 1 d . . .
C4C C 0.0009(2) 0.73005(17) 0.45210(7) 0.0420(7) Uani 1 1 d . . .
H4C H -0.0448 0.6970 0.4450 0.050 Uiso 1 1 calc R . .
C5C C 0.0845(2) 0.70584(15) 0.46431(6) 0.0351(6) Uani 1 1 d . . .
H5C H 0.0958 0.6554 0.4658 0.042 Uiso 1 1 calc R . .
C6C C 0.1521(2) 0.75420(14) 0.47435(6) 0.0315(6) Uani 1 1 d . . .
C7C C 0.2426(2) 0.72872(14) 0.48936(6) 0.0342(6) Uani 1 1 d . . .
C8C C 0.2281(3) 0.73080(16) 0.52172(6) 0.0445(7) Uani 1 1 d . . .
H8CA H 0.2893 0.7379 0.5317 0.053 Uiso 1 1 calc R . .
H8CB H 0.1844 0.7704 0.5271 0.053 Uiso 1 1 calc R . .
C9C C 0.1853(3) 0.65779(17) 0.52916(6) 0.0438(8) Uani 1 1 d . . .
H9CA H 0.1948 0.6462 0.5495 0.053 Uiso 1 1 calc R . .
H9CB H 0.1166 0.6565 0.5248 0.053 Uiso 1 1 calc R . .
C10C C 0.2402(2) 0.60609(15) 0.51020(6) 0.0358(6) Uani 1 1 d . . .
H10E H 0.3000 0.5905 0.5194 0.043 Uiso 1 1 calc R . .
H10F H 0.2018 0.5629 0.5055 0.043 Uiso 1 1 calc R . .
C11C C 0.28099(18) 0.62407(13) 0.45843(6) 0.0261(5) Uani 1 1 d . . .
C12C C 0.30416(18) 0.54305(13) 0.45552(6) 0.0259(5) Uani 1 1 d . . .
H12D H 0.2838 0.5182 0.4734 0.031 Uiso 1 1 calc R . .
C13C C 0.15226(18) 0.51900(13) 0.43416(6) 0.0265(5) Uani 1 1 d . . .
C14C C 0.01191(18) 0.53610(13) 0.40374(6) 0.0264(5) Uani 1 1 d . . .
C15C C -0.05807(18) 0.53741(13) 0.42493(6) 0.0275(5) Uani 1 1 d . . .
H15C H -0.0446 0.5200 0.4435 0.033 Uiso 1 1 calc R . .
C16C C -0.14732(19) 0.56444(14) 0.41844(6) 0.0291(6) Uani 1 1 d . . .
C17C C -0.1684(2) 0.59111(15) 0.39169(6) 0.0335(6) Uani 1 1 d . E .
H17C H -0.2294 0.6105 0.3877 0.040 Uiso 1 1 calc R . .
C18C C -0.0993(2) 0.58908(14) 0.37088(6) 0.0334(6) Uani 1 1 d . . .
C19C C -0.0099(2) 0.56121(14) 0.37658(6) 0.0294(6) Uani 1 1 d . E .
H19C H 0.0365 0.5592 0.3619 0.035 Uiso 1 1 calc R . .
C20C C 0.3298(2) 0.77284(16) 0.48084(8) 0.0457(8) Uani 1 1 d . . .
H20J H 0.3332 0.7761 0.4600 0.068 Uiso 1 1 calc R . .
H20K H 0.3871 0.7492 0.4881 0.068 Uiso 1 1 calc R . .
H20L H 0.3249 0.8215 0.4889 0.068 Uiso 1 1 calc R . .
C21C C 0.41094(18) 0.52822(14) 0.45105(6) 0.0299(6) Uani 1 1 d . . .
C22C C 0.4652(2) 0.55944(19) 0.47623(7) 0.0458(8) Uani 1 1 d . . .
H22G H 0.4533 0.6115 0.4775 0.069 Uiso 1 1 calc R . .
H22H H 0.5333 0.5509 0.4736 0.069 Uiso 1 1 calc R . .
H22I H 0.4440 0.5360 0.4938 0.069 Uiso 1 1 calc R . .
C23C C 0.4495(2) 0.56241(17) 0.42348(7) 0.0394(7) Uani 1 1 d . . .
H23G H 0.4131 0.5445 0.4072 0.059 Uiso 1 1 calc R . .
H23H H 0.5165 0.5494 0.4211 0.059 Uiso 1 1 calc R . .
H23I H 0.4436 0.6150 0.4246 0.059 Uiso 1 1 calc R . .
C24C C 0.4270(2) 0.44702(16) 0.44987(8) 0.0470(8) Uani 1 1 d . . .
H24G H 0.4072 0.4252 0.4679 0.071 Uiso 1 1 calc R . .
H24H H 0.4945 0.4372 0.4467 0.071 Uiso 1 1 calc R . .
H24I H 0.3897 0.4264 0.4343 0.071 Uiso 1 1 calc R . .
C25C C -0.2235(2) 0.56141(16) 0.44050(6) 0.0378(6) Uani 1 1 d . . .
C26C C -0.1208(3) 0.6199(2) 0.34229(7) 0.0536(7) Uani 0.654(5) 1 d PDU E 1
F5C F -0.1677(5) 0.6799(2) 0.34249(9) 0.0945(16) Uani 0.654(5) 1 d PDU E 1
F6C F -0.1838(4) 0.5723(3) 0.32820(9) 0.0851(12) Uani 0.654(5) 1 d PDU E 1
F7C F -0.0509(5) 0.6180(4) 0.3236(2) 0.0706(14) Uani 0.654(5) 1 d PDU E 1
C26G C -0.1208(3) 0.6199(2) 0.34229(7) 0.0536(7) Uani 0.346(5) 1 d PD E 2
F5G F -0.0984(9) 0.6924(4) 0.34324(18) 0.0945(16) Uani 0.346(5) 1 d PD E 2
F6G F -0.2105(6) 0.6156(6) 0.33429(18) 0.0851(12) Uani 0.346(5) 1 d PD E 2
F7G F -0.0667(11) 0.5988(9) 0.3225(4) 0.0706(14) Uani 0.346(5) 1 d PD E 2
N1C N 0.25959(16) 0.65003(11) 0.48436(5) 0.0284(5) Uani 1 1 d . . .
N2C N 0.24760(15) 0.51402(11) 0.43184(5) 0.0274(4) Uani 1 1 d . . .
H2NC H 0.2838 0.5193 0.4168 0.033 Uiso 1 1 d R . .
N3C N 0.10436(16) 0.51129(12) 0.40850(5) 0.0303(5) Uani 1 1 d . . .
H3NC H 0.1445 0.5016 0.3947 0.036 Uiso 1 1 d R . .
O1C O 0.28199(14) 0.66263(9) 0.43706(4) 0.0318(4) Uani 1 1 d . . .
O2C O 0.11207(13) 0.52906(10) 0.45688(4) 0.0320(4) Uani 1 1 d . . .
F1C F -0.09689(14) 0.82724(11) 0.43858(5) 0.0648(6) Uani 1 1 d . . .
F2C F -0.19063(14) 0.56247(15) 0.46687(4) 0.0673(6) Uani 1 1 d . . .
F3C F -0.28486(15) 0.61575(12) 0.43817(5) 0.0608(6) Uani 1 1 d . . .
F4C F -0.27576(15) 0.50148(12) 0.43849(5) 0.0632(6) Uani 1 1 d . . .
C1D C 0.5483(3) 0.8397(2) 0.36040(6) 0.0403(10) Uani 0.894(14) 1 d PGU F 1
H1D H 0.5366 0.8855 0.3521 0.048 Uiso 0.894(14) 1 calc PR F 1
C2D C 0.5439(3) 0.8314(3) 0.38979(6) 0.0491(13) Uani 0.894(14) 1 d PGU F 1
H2D H 0.5292 0.8716 0.4015 0.059 Uiso 0.894(14) 1 calc PR F 1
C3D C 0.5611(2) 0.7643(3) 0.40200(3) 0.0475(13) Uani 0.894(14) 1 d PGDU F 1
C4D C 0.5827(2) 0.7055(3) 0.38481(5) 0.0437(11) Uani 0.894(14) 1 d PGU F 1
H4D H 0.5944 0.6596 0.3932 0.052 Uiso 0.894(14) 1 calc PR F 1
C5D C 0.5871(3) 0.7137(2) 0.35542(4) 0.0349(8) Uani 0.894(14) 1 d PGU F 1
H5D H 0.6018 0.6735 0.3437 0.042 Uiso 0.894(14) 1 calc PR F 1
C6D C 0.5699(3) 0.78082(18) 0.34321(3) 0.0322(9) Uani 0.894(14) 1 d PGDU F 1
C7D C 0.5739(2) 0.78934(15) 0.31058(6) 0.0383(7) Uani 0.894(14) 1 d PD F 1
F1D F 0.5532(2) 0.7553(4) 0.43025(5) 0.0729(14) Uani 0.894(14) 1 d PDU F 1
C1H C 0.522(2) 0.8583(16) 0.3559(5) 0.0403(10) Uani 0.106(14) 1 d PG F 2
H1H H 0.5055 0.9002 0.3453 0.048 Uiso 0.106(14) 1 calc PR F 2
C2H C 0.524(2) 0.861(2) 0.3855(5) 0.0491(13) Uani 0.106(14) 1 d PG F 2
H2H H 0.5091 0.9045 0.3951 0.059 Uiso 0.106(14) 1 calc PR F 2
C3H C 0.547(2) 0.799(3) 0.4010(3) 0.0475(13) Uani 0.106(14) 1 d PGD F 2
C4H C 0.569(2) 0.736(2) 0.3869(5) 0.0437(11) Uani 0.106(14) 1 d PG F 2
H4H H 0.5851 0.6936 0.3974 0.052 Uiso 0.106(14) 1 calc PR F 2
C5H C 0.567(2) 0.7330(17) 0.3573(5) 0.0349(8) Uani 0.106(14) 1 d PG F 2
H5H H 0.5815 0.6893 0.3476 0.042 Uiso 0.106(14) 1 calc PR F 2
C6H C 0.543(2) 0.7944(17) 0.3418(3) 0.0322(9) Uani 0.106(14) 1 d PGD F 2
C7H C 0.5739(2) 0.78934(15) 0.31058(6) 0.0383(7) Uani 0.106(14) 1 d PD F 2
F1H F 0.546(3) 0.794(3) 0.4294(4) 0.0729(14) Uani 0.106(14) 1 d PD F 2
C8D C 0.6791(2) 0.79289(19) 0.30099(7) 0.0475(8) Uani 1 1 d . . .
H8DA H 0.7004 0.8437 0.2994 0.057 Uiso 1 1 calc R F 1
H8DB H 0.7204 0.7676 0.3148 0.057 Uiso 1 1 calc R F 1
C9D C 0.6826(2) 0.75614(18) 0.27237(7) 0.0470(8) Uani 1 1 d . F .
H9DA H 0.6596 0.7885 0.2571 0.056 Uiso 1 1 calc R . .
H9DB H 0.7477 0.7398 0.2678 0.056 Uiso 1 1 calc R . .
C10D C 0.6167(2) 0.69296(15) 0.27650(7) 0.0376(6) Uani 1 1 d . . .
H10G H 0.5880 0.6780 0.2582 0.045 Uiso 1 1 calc R F .
H10H H 0.6507 0.6513 0.2849 0.045 Uiso 1 1 calc R . .
C11D C 0.46057(19) 0.68775(14) 0.30282(5) 0.0278(6) Uani 1 1 d . . .
C12D C 0.44622(19) 0.60978(14) 0.29204(5) 0.0274(5) Uani 1 1 d . F .
H12F H 0.5047 0.5953 0.2814 0.033 Uiso 1 1 calc R . .
C13D C 0.51421(18) 0.52636(14) 0.32667(6) 0.0278(5) Uani 1 1 d . F .
C14D C 0.55358(19) 0.43315(13) 0.36237(5) 0.0266(5) Uani 1 1 d . F .
C15D C 0.65185(19) 0.43251(14) 0.35926(6) 0.0286(5) Uani 1 1 d . F .
H15D H 0.6831 0.4706 0.3495 0.034 Uiso 1 1 calc R . .
C16D C 0.70357(19) 0.37573(15) 0.37060(6) 0.0306(6) Uani 1 1 d . . .
C17D C 0.6611(2) 0.31980(14) 0.38561(6) 0.0293(6) Uani 1 1 d . G .
H17D H 0.6978 0.2814 0.3932 0.035 Uiso 1 1 calc R . .
C18D C 0.5638(2) 0.32164(13) 0.38910(5) 0.0268(5) Uani 1 1 d . . .
C19D C 0.50988(19) 0.37747(14) 0.37763(5) 0.0268(5) Uani 1 1 d . F .
H19D H 0.4430 0.3778 0.3802 0.032 Uiso 1 1 calc R . .
C20D C 0.5168(3) 0.85160(17) 0.29915(7) 0.0540(9) Uani 1 1 d . . .
H20M H 0.4500 0.8454 0.3044 0.081 Uiso 0.894(14) 1 calc PR F 1
H20N H 0.5224 0.8531 0.2784 0.081 Uiso 0.894(14) 1 calc PR F 1
H20O H 0.5407 0.8969 0.3072 0.081 Uiso 0.894(14) 1 calc PR F 1
H20P H 0.4492 0.8428 0.3026 0.081 Uiso 0.106(14) 1 calc PR F 2
H20Q H 0.5279 0.8563 0.2786 0.081 Uiso 0.106(14) 1 calc PR F 2
H20R H 0.5361 0.8962 0.3088 0.081 Uiso 0.106(14) 1 calc PR F 2
C21D C 0.3609(2) 0.60082(16) 0.27179(6) 0.0380(7) Uani 1 1 d . . .
C22D C 0.3800(3) 0.6465(2) 0.24490(7) 0.0485(8) Uani 1 1 d . F .
H22J H 0.3833 0.6976 0.2501 0.073 Uiso 1 1 calc R . .
H22K H 0.3285 0.6392 0.2312 0.073 Uiso 1 1 calc R . .
H22L H 0.4403 0.6316 0.2363 0.073 Uiso 1 1 calc R . .
C23D C 0.2666(2) 0.6251(2) 0.28532(8) 0.0504(8) Uani 1 1 d . F .
H23J H 0.2546 0.5968 0.3026 0.076 Uiso 1 1 calc R . .
H23K H 0.2147 0.6176 0.2717 0.076 Uiso 1 1 calc R . .
H23L H 0.2705 0.6764 0.2903 0.076 Uiso 1 1 calc R . .
C24D C 0.3537(3) 0.5208(2) 0.26332(8) 0.0552(9) Uani 1 1 d . F .
H24J H 0.4137 0.5052 0.2547 0.083 Uiso 1 1 calc R . .
H24K H 0.3021 0.5145 0.2495 0.083 Uiso 1 1 calc R . .
H24L H 0.3407 0.4916 0.2803 0.083 Uiso 1 1 calc R . .
C25D C 0.8086(2) 0.37456(18) 0.36650(7) 0.0408(6) Uani 0.894(5) 1 d PDU G 1
F2D F 0.85565(15) 0.41037(16) 0.38613(6) 0.0557(7) Uani 0.894(5) 1 d PDU G 1
F3D F 0.83517(19) 0.4076(3) 0.34217(8) 0.0966(12) Uani 0.894(5) 1 d PDU G 1
F4D F 0.84417(17) 0.30851(14) 0.36585(9) 0.0738(9) Uani 0.894(5) 1 d PDU G 1
C25H C 0.8086(2) 0.37456(18) 0.36650(7) 0.0408(6) Uani 0.106(5) 1 d PD G 2
F2H F 0.8533(14) 0.3708(14) 0.3909(4) 0.0557(7) Uani 0.106(5) 1 d PD G 2
F3H F 0.8380(17) 0.4386(11) 0.3578(6) 0.0966(12) Uani 0.106(5) 1 d PD G 2
F4H F 0.8333(16) 0.3282(13) 0.3483(6) 0.0738(9) Uani 0.106(5) 1 d PD G 2
C26D C 0.5138(2) 0.26208(14) 0.40443(6) 0.0320(6) Uani 1 1 d . G .
N1D N 0.54307(17) 0.72075(11) 0.29637(5) 0.0294(5) Uani 1 1 d . F .
N2D N 0.43848(16) 0.56383(12) 0.31699(5) 0.0307(5) Uani 1 1 d . . .
H2ND H 0.3864 0.5655 0.3273 0.037 Uiso 1 1 d R F .
N3D N 0.49502(16) 0.48630(11) 0.35087(4) 0.0273(5) Uani 1 1 d . . .
H3ND H 0.4383 0.4842 0.3585 0.033 Uiso 1 1 d R F .
O1D O 0.40125(14) 0.71552(11) 0.31848(4) 0.0360(4) Uani 1 1 d . F .
O2D O 0.59133(14) 0.52730(12) 0.31494(5) 0.0419(5) Uani 1 1 d . . .
F5D F 0.44458(15) 0.23372(10) 0.38864(4) 0.0553(5) Uani 1 1 d . . .
F6D F 0.47395(19) 0.28373(11) 0.42830(4) 0.0667(6) Uani 1 1 d . . .
F7D F 0.56991(15) 0.20736(11) 0.41096(6) 0.0721(7) Uani 1 1 d . . .
C31A C 0.7032(2) 0.18635(16) 0.59874(6) 0.0394(7) Uani 1 1 d . . .
H31D H 0.7293 0.1391 0.6038 0.059 Uiso 1 1 calc R . .
H31E H 0.7543 0.2176 0.5918 0.059 Uiso 1 1 calc R . .
H31F H 0.6554 0.1804 0.5837 0.059 Uiso 1 1 calc R . .
C32A C 0.5763(2) 0.1744(2) 0.63392(8) 0.0551(9) Uani 1 1 d . . .
H32D H 0.5312 0.1690 0.6182 0.083 Uiso 1 1 calc R . .
H32E H 0.5447 0.1978 0.6501 0.083 Uiso 1 1 calc R . .
H32F H 0.5994 0.1268 0.6397 0.083 Uiso 1 1 calc R . .
C33A C 0.7282(2) 0.22241(18) 0.64787(6) 0.0427(7) Uani 1 1 d . . .
H33D H 0.7511 0.1735 0.6519 0.064 Uiso 1 1 calc R . .
H33E H 0.6982 0.2424 0.6650 0.064 Uiso 1 1 calc R . .
H33F H 0.7818 0.2530 0.6423 0.064 Uiso 1 1 calc R . .
C34A C 0.6270(3) 0.29513(19) 0.61767(8) 0.0575(10) Uani 1 1 d . . .
H34D H 0.6816 0.3233 0.6111 0.086 Uiso 1 1 calc R . .
H34E H 0.6004 0.3175 0.6348 0.086 Uiso 1 1 calc R . .
H34F H 0.5786 0.2938 0.6027 0.086 Uiso 1 1 calc R . .
N11B N 0.65812(17) 0.21985(12) 0.62441(5) 0.0322(5) Uani 1 1 d . . .
Cl1 Cl 0.74192(5) 0.52612(3) 0.636376(14) 0.03533(15) Uani 1 1 d . . .
Cl2 Cl 0.27053(5) 0.48732(3) 0.362208(14) 0.03254(14) Uani 1 1 d . . .
C1S C 0.6737(2) 0.47052(19) 0.25630(8) 0.0522(8) Uani 1 1 d . . .
H1S H 0.6329 0.4617 0.2734 0.063 Uiso 1 1 calc R . .
Cl3 Cl 0.60522(8) 0.51597(5) 0.23066(2) 0.0668(3) Uani 1 1 d . . .
Cl4 Cl 0.71008(7) 0.38603(5) 0.24266(2) 0.0658(3) Uani 1 1 d . . .
Cl5 Cl 0.76980(7) 0.52239(5) 0.26680(3) 0.0703(3) Uani 1 1 d . . .
C31B C 0.6546(2) 0.7263(2) 0.60701(7) 0.0502(8) Uani 1 1 d . . .
H31A H 0.5916 0.7420 0.6133 0.075 Uiso 1 1 calc R . .
H31B H 0.6548 0.6738 0.6046 0.075 Uiso 1 1 calc R . .
H31C H 0.6699 0.7496 0.5888 0.075 Uiso 1 1 calc R . .
C32B C 0.7322(3) 0.82761(15) 0.63160(7) 0.0444(7) Uani 1 1 d . . .
H32A H 0.7474 0.8489 0.6130 0.067 Uiso 1 1 calc R . .
H32B H 0.7818 0.8403 0.6453 0.067 Uiso 1 1 calc R . .
H32C H 0.6710 0.8463 0.6382 0.067 Uiso 1 1 calc R . .
C33B C 0.7024(2) 0.71409(16) 0.65685(6) 0.0391(7) Uani 1 1 d . . .
H33A H 0.6398 0.7313 0.6630 0.059 Uiso 1 1 calc R . .
H33B H 0.7501 0.7280 0.6710 0.059 Uiso 1 1 calc R . .
H33C H 0.7011 0.6614 0.6550 0.059 Uiso 1 1 calc R . .
C34B C 0.8220(2) 0.71971(16) 0.61955(7) 0.0393(7) Uani 1 1 d . . .
H34A H 0.8199 0.6670 0.6178 0.059 Uiso 1 1 calc R . .
H34B H 0.8699 0.7333 0.6337 0.059 Uiso 1 1 calc R . .
H34C H 0.8384 0.7409 0.6011 0.059 Uiso 1 1 calc R . .
N12B N 0.72677(17) 0.74700(12) 0.62880(5) 0.0315(5) Uani 1 1 d . . .

loop_
_atom_site_aniso_label
_atom_site_aniso_U_11
_atom_site_aniso_U_22
_atom_site_aniso_U_33
_atom_site_aniso_U_23
_atom_site_aniso_U_13
_atom_site_aniso_U_12
C1A 0.044(2) 0.053(2) 0.032(6) -0.019(3) 0.002(2) 0.0100(19)
C2A 0.054(4) 0.056(2) 0.051(3) -0.011(2) 0.009(3) 0.012(3)
C3A 0.053(4) 0.054(3) 0.047(3) 0.012(2) 0.013(3) 0.023(3)
C4A 0.046(3) 0.058(4) 0.040(5) 0.014(3) 0.009(3) 0.019(3)
C5A 0.0408(17) 0.052(3) 0.039(4) 0.014(2) 0.010(2) 0.014(3)
C6A 0.0366(16) 0.048(2) 0.024(2) 0.0037(19) 0.0000(15) 0.0094(15)
F1A 0.086(5) 0.055(3) 0.079(5) 0.005(2) 0.018(3) 0.036(3)
C1E 0.044(2) 0.053(2) 0.032(6) -0.019(3) 0.002(2) 0.0100(19)
C2E 0.054(4) 0.056(2) 0.051(3) -0.011(2) 0.009(3) 0.012(3)
C3E 0.053(4) 0.054(3) 0.047(3) 0.012(2) 0.013(3) 0.023(3)
C4E 0.046(3) 0.058(4) 0.040(5) 0.014(3) 0.009(3) 0.019(3)
C5E 0.0408(17) 0.052(3) 0.039(4) 0.014(2) 0.010(2) 0.014(3)
C6E 0.0366(16) 0.048(2) 0.024(2) 0.0037(19) 0.0000(15) 0.0094(15)
F1E 0.086(5) 0.055(3) 0.079(5) 0.005(2) 0.018(3) 0.036(3)
C7A 0.0369(16) 0.0411(15) 0.0345(17) -0.0085(11) 0.0063(13) -0.0076(12)
C8A 0.072(2) 0.0417(17) 0.044(2) -0.0103(13) 0.0273(18) -0.0151(16)
C9A 0.106(3) 0.063(2) 0.0280(19) 0.0023(14) 0.0097(19) -0.036(2)
C10A 0.075(3) 0.063(2) 0.0262(17) -0.0011(14) 0.0009(16) -0.0317(19)
C11A 0.0255(14) 0.0470(16) 0.0285(16) 0.0007(11) 0.0023(11) 0.0035(12)
C12A 0.0323(15) 0.0491(16) 0.0265(15) 0.0018(11) 0.0024(12) -0.0030(12)
C13A 0.0343(15) 0.0405(15) 0.0319(16) 0.0075(11) -0.0028(12) -0.0039(12)
C14A 0.0301(14) 0.0371(14) 0.0243(14) 0.0010(10) -0.0020(11) -0.0042(11)
C15A 0.0396(16) 0.0336(14) 0.0236(14) -0.0001(10) -0.0038(12) -0.0064(12)
C16A 0.0444(17) 0.0377(15) 0.0195(14) -0.0060(10) -0.0024(12) 0.0029(12)
C17A 0.0349(16) 0.0512(17) 0.0249(15) -0.0064(11) -0.0026(12) 0.0007(13)
C18A 0.0330(16) 0.0479(17) 0.0296(16) -0.0033(11) 0.0012(12) -0.0055(12)
C19A 0.0352(16) 0.0359(14) 0.0304(16) 0.0027(10) -0.0009(12) -0.0070(12)
C20A 0.0348(17) 0.0356(16) 0.077(3) -0.0106(14) 0.0040(16) 0.0003(13)
C21A 0.0425(18) 0.0464(17) 0.0403(18) 0.0025(13) 0.0079(14) 0.0044(14)
C22A 0.053(2) 0.066(2) 0.055(2) -0.0012(16) 0.0180(18) 0.0091(18)
C23A 0.0456(19) 0.062(2) 0.048(2) 0.0094(15) 0.0002(16) 0.0184(16)
C24A 0.063(2) 0.0460(19) 0.078(3) 0.0058(17) 0.010(2) 0.0060(17)
C25A 0.063(2) 0.0399(16) 0.0313(18) -0.0049(12) 0.0023(15) 0.0092(15)
C26A 0.0351(17) 0.076(2) 0.0512(19) 0.0069(12) 0.0046(13) -0.0151(13)
F5A 0.089(2) 0.142(3) 0.0735(18) -0.0086(15) 0.0015(14) -0.080(2)
F6A 0.0484(14) 0.113(2) 0.092(2) 0.0546(18) 0.0069(14) -0.0215(13)
F7A 0.0566(18) 0.099(2) 0.128(3) 0.0123(16) 0.0455(18) -0.0028(13)
C26E 0.0351(17) 0.076(2) 0.0512(19) 0.0069(12) 0.0046(13) -0.0151(13)
F5E 0.089(2) 0.142(3) 0.0735(18) -0.0086(15) 0.0015(14) -0.080(2)
F6E 0.0484(14) 0.113(2) 0.092(2) 0.0546(18) 0.0069(14) -0.0215(13)
F7E 0.0566(18) 0.099(2) 0.128(3) 0.0123(16) 0.0455(18) -0.0028(13)
N1A 0.0406(14) 0.0489(14) 0.0227(13) -0.0030(10) 0.0039(11) -0.0136(11)
N2A 0.0335(13) 0.0504(15) 0.0364(14) 0.0134(11) 0.0074(11) 0.0018(11)
N3A 0.0301(13) 0.0390(13) 0.0354(14) 0.0125(10) 0.0021(10) -0.0023(10)
O1A 0.0408(12) 0.0487(12) 0.0263(11) -0.0038(8) 0.0020(9) 0.0065(9)
O2A 0.0385(12) 0.0523(12) 0.0384(12) 0.0164(9) 0.0030(10) -0.0018(10)
F2A 0.0847(16) 0.0340(10) 0.0646(14) 0.0000(8) 0.0008(12) -0.0024(10)
F3A 0.0969(17) 0.0538(11) 0.0266(10) 0.0079(8) 0.0092(10) 0.0206(11)
F4A 0.0743(15) 0.0597(12) 0.0519(12) 0.0033(9) 0.0092(11) 0.0315(11)
C1B 0.065(4) 0.0339(15) 0.043(4) 0.0036(18) -0.029(3) -0.007(2)
C2B 0.067(4) 0.047(3) 0.060(4) 0.018(2) -0.038(3) -0.026(3)
C3B 0.052(4) 0.063(4) 0.059(3) 0.022(3) -0.026(3) -0.027(3)
C4B 0.041(3) 0.053(3) 0.053(2) 0.016(2) -0.020(2) -0.016(2)
C5B 0.040(3) 0.0335(16) 0.038(2) 0.0051(13) -0.022(2) -0.0079(18)
C6B 0.052(3) 0.0281(14) 0.0321(17) -0.0039(11) -0.028(2) -0.004(2)
C7B 0.055(2) 0.0329(15) 0.0301(18) -0.0088(12) -0.0147(16) 0.0106(15)
C8B 0.066(2) 0.0527(18) 0.0293(18) -0.0157(13) -0.0158(16) 0.0222(16)
C20B 0.082(2) 0.0488(19) 0.048(2) -0.0213(15) -0.0296(18) 0.0384(18)
F1B 0.059(3) 0.085(4) 0.106(3) 0.041(3) -0.018(3) -0.043(3)
C1F 0.065(4) 0.0339(15) 0.043(4) 0.0036(18) -0.029(3) -0.007(2)
C2F 0.067(4) 0.047(3) 0.060(4) 0.018(2) -0.038(3) -0.026(3)
C3F 0.052(4) 0.063(4) 0.059(3) 0.022(3) -0.026(3) -0.027(3)
C4F 0.041(3) 0.053(3) 0.053(2) 0.016(2) -0.020(2) -0.016(2)
C5F 0.040(3) 0.0335(16) 0.038(2) 0.0051(13) -0.022(2) -0.0079(18)
C6F 0.052(3) 0.0281(14) 0.0321(17) -0.0039(11) -0.028(2) -0.004(2)
C7F 0.055(2) 0.0329(15) 0.0301(18) -0.0088(12) -0.0147(16) 0.0106(15)
C8F 0.066(2) 0.0527(18) 0.0293(18) -0.0157(13) -0.0158(16) 0.0222(16)
C20F 0.082(2) 0.0488(19) 0.048(2) -0.0213(15) -0.0296(18) 0.0384(18)
F1F 0.059(3) 0.085(4) 0.106(3) 0.041(3) -0.018(3) -0.043(3)
C9B 0.056(2) 0.0494(18) 0.0246(16) -0.0031(12) -0.0095(14) 0.0129(15)
C10B 0.0439(17) 0.0440(15) 0.0223(15) 0.0020(11) -0.0047(12) 0.0096(13)
C11B 0.0220(13) 0.0342(13) 0.0268(15) -0.0022(10) -0.0026(11) 0.0068(10)
C12B 0.0253(13) 0.0331(13) 0.0238(14) -0.0019(9) 0.0021(10) 0.0031(10)
C13B 0.0264(13) 0.0240(12) 0.0296(15) -0.0017(9) 0.0026(11) 0.0035(10)
C14B 0.0247(13) 0.0308(13) 0.0266(14) 0.0009(9) 0.0040(11) 0.0036(10)
C15B 0.0280(14) 0.0344(14) 0.0345(15) -0.0002(11) 0.0054(12) -0.0025(11)
C16B 0.0256(14) 0.0398(15) 0.0355(16) 0.0066(11) 0.0040(12) -0.0029(11)
C17B 0.0223(14) 0.0543(18) 0.0404(18) 0.0093(13) 0.0042(12) 0.0068(12)
C18B 0.0372(17) 0.0442(16) 0.0339(17) -0.0005(12) 0.0083(13) 0.0118(13)
C19B 0.0309(15) 0.0335(14) 0.0294(15) -0.0003(10) 0.0016(12) 0.0058(11)
C21B 0.0219(13) 0.0401(15) 0.0331(16) -0.0023(11) 0.0029(11) -0.0007(11)
C22B 0.0267(16) 0.083(3) 0.054(2) -0.0210(18) 0.0083(15) 0.0055(16)
C23B 0.0258(15) 0.0493(17) 0.0444(19) 0.0007(13) -0.0051(13) 0.0037(12)
C24B 0.0377(17) 0.0497(19) 0.059(2) 0.0109(15) -0.0028(15) -0.0120(14)
C25B 0.0301(16) 0.0570(19) 0.056(2) 0.0032(15) -0.0003(15) -0.0104(14)
C26B 0.054(2) 0.067(2) 0.065(3) -0.0193(19) -0.002(2) 0.0310(19)
F5B 0.083(3) 0.091(2) 0.069(2) -0.0240(15) 0.042(2) 0.0074(19)
F6B 0.065(2) 0.049(2) 0.097(2) -0.0217(19) -0.0081(16) 0.0274(19)
F7B 0.0744(18) 0.088(2) 0.071(3) -0.0484(19) -0.0207(19) 0.0386(17)
C26F 0.054(2) 0.067(2) 0.065(3) -0.0193(19) -0.002(2) 0.0310(19)
F5F 0.083(3) 0.091(2) 0.069(2) -0.0240(15) 0.042(2) 0.0074(19)
F6F 0.065(2) 0.049(2) 0.097(2) -0.0217(19) -0.0081(16) 0.0274(19)
F7F 0.0744(18) 0.088(2) 0.071(3) -0.0484(19) -0.0207(19) 0.0386(17)
N1B 0.0390(13) 0.0323(11) 0.0235(12) -0.0028(8) -0.0059(10) 0.0107(10)
N2B 0.0234(11) 0.0327(11) 0.0274(12) -0.0072(8) -0.0007(9) 0.0063(9)
N3B 0.0229(11) 0.0418(13) 0.0290(13) -0.0079(9) 0.0001(9) 0.0019(9)
O1B 0.0435(11) 0.0308(9) 0.0269(10) 0.0007(7) -0.0079(9) 0.0015(8)
O2B 0.0273(9) 0.0384(10) 0.0291(11) -0.0078(7) -0.0026(8) 0.0031(8)
F2B 0.0969(19) 0.0724(14) 0.0723(15) 0.0150(11) -0.0125(14) -0.0518(14)
F3B 0.0446(11) 0.0751(13) 0.0454(12) -0.0054(9) -0.0039(9) -0.0141(10)
F4B 0.0287(10) 0.115(2) 0.0910(18) -0.0238(15) -0.0065(11) -0.0033(11)
C1C 0.0533(19) 0.0274(14) 0.0342(16) 0.0019(11) 0.0076(14) 0.0044(13)
C2C 0.060(2) 0.0311(15) 0.0423(18) 0.0113(12) 0.0192(16) 0.0177(14)
C3C 0.0372(17) 0.0436(17) 0.049(2) 0.0183(14) 0.0139(14) 0.0145(14)
C4C 0.0333(17) 0.0403(16) 0.052(2) 0.0101(13) 0.0074(14) 0.0030(13)
C5C 0.0347(15) 0.0286(13) 0.0418(17) 0.0044(11) 0.0101(13) 0.0089(11)
C6C 0.0446(17) 0.0248(13) 0.0251(15) 0.0001(9) 0.0085(12) 0.0040(11)
C7C 0.0433(17) 0.0273(13) 0.0318(15) -0.0066(10) -0.0017(13) 0.0029(12)
C8C 0.062(2) 0.0391(15) 0.0324(17) -0.0089(12) -0.0057(15) 0.0119(15)
C9C 0.063(2) 0.0437(17) 0.0245(16) -0.0025(11) 0.0063(14) 0.0142(15)
C10C 0.0466(18) 0.0333(14) 0.0274(15) 0.0021(10) 0.0047(13) 0.0052(12)
C11C 0.0208(13) 0.0279(12) 0.0296(15) -0.0001(10) -0.0011(11) 0.0022(10)
C12C 0.0273(13) 0.0251(12) 0.0252(14) -0.0018(9) -0.0004(10) 0.0010(10)
C13C 0.0237(13) 0.0221(12) 0.0337(16) -0.0026(9) -0.0001(11) -0.0020(10)
C14C 0.0255(13) 0.0227(12) 0.0310(15) -0.0046(9) 0.0009(11) -0.0017(10)
C15C 0.0251(13) 0.0265(12) 0.0309(15) 0.0009(9) 0.0006(11) 0.0017(10)
C16C 0.0270(14) 0.0283(13) 0.0319(15) -0.0037(10) 0.0008(11) -0.0006(10)
C17C 0.0278(14) 0.0358(14) 0.0367(17) -0.0020(11) -0.0029(12) 0.0087(11)
C18C 0.0397(16) 0.0320(13) 0.0286(15) -0.0007(10) -0.0046(12) 0.0010(12)
C19C 0.0328(15) 0.0276(13) 0.0279(14) -0.0023(9) 0.0025(11) -0.0025(11)
C20C 0.0499(19) 0.0318(15) 0.055(2) -0.0071(13) -0.0028(16) -0.0074(13)
C21C 0.0236(13) 0.0317(13) 0.0343(15) 0.0006(10) -0.0005(11) 0.0069(10)
C22C 0.0295(16) 0.063(2) 0.0444(19) -0.0074(14) -0.0079(14) 0.0059(14)
C23C 0.0271(15) 0.0497(17) 0.0416(18) 0.0011(13) 0.0046(13) 0.0013(13)
C24C 0.0380(17) 0.0352(16) 0.068(2) 0.0013(14) 0.0025(16) 0.0120(13)
C25C 0.0299(15) 0.0473(16) 0.0363(17) -0.0014(12) 0.0001(13) 0.0067(13)
C26C 0.064(2) 0.0599(17) 0.0364(18) 0.0036(13) -0.0009(13) 0.0211(14)
F5C 0.162(4) 0.0781(18) 0.0434(15) 0.0114(13) -0.012(3) 0.072(3)
F6C 0.100(3) 0.108(3) 0.047(2) 0.010(2) -0.0250(19) -0.019(2)
F7C 0.087(2) 0.082(4) 0.0427(15) 0.028(3) 0.016(2) 0.0114(19)
C26G 0.064(2) 0.0599(17) 0.0364(18) 0.0036(13) -0.0009(13) 0.0211(14)
F5G 0.162(4) 0.0781(18) 0.0434(15) 0.0114(13) -0.012(3) 0.072(3)
F6G 0.100(3) 0.108(3) 0.047(2) 0.010(2) -0.0250(19) -0.019(2)
F7G 0.087(2) 0.082(4) 0.0427(15) 0.028(3) 0.016(2) 0.0114(19)
N1C 0.0340(12) 0.0255(10) 0.0256(12) -0.0005(8) 0.0017(10) 0.0032(9)
N2C 0.0219(11) 0.0317(11) 0.0285(12) -0.0052(8) 0.0041(9) 0.0002(9)
N3C 0.0239(11) 0.0364(12) 0.0305(13) -0.0054(9) 0.0016(9) 0.0032(9)
O1C 0.0352(10) 0.0287(9) 0.0314(11) 0.0036(7) 0.0010(8) 0.0048(8)
O2C 0.0266(9) 0.0374(10) 0.0318(11) -0.0067(7) 0.0028(8) -0.0014(8)
F1C 0.0371(10) 0.0600(12) 0.0973(17) 0.0400(11) 0.0094(11) 0.0155(9)
F2C 0.0374(11) 0.133(2) 0.0311(11) -0.0045(11) 0.0043(8) 0.0093(12)
F3C 0.0504(12) 0.0708(13) 0.0612(13) 0.0032(10) 0.0162(10) 0.0315(10)
F4C 0.0542(12) 0.0686(13) 0.0667(14) -0.0004(10) 0.0214(11) -0.0177(10)
C1D 0.036(2) 0.048(2) 0.037(2) -0.0067(15) -0.0064(16) -0.0074(17)
C2D 0.041(2) 0.072(4) 0.034(2) -0.020(2) -0.0014(17) -0.010(2)
C3D 0.040(2) 0.079(4) 0.0237(19) -0.0017(18) -0.0050(15) -0.020(2)
C4D 0.0324(19) 0.066(3) 0.0326(19) 0.0104(16) -0.0091(14) -0.0077(19)
C5D 0.027(2) 0.045(2) 0.0331(17) 0.0038(13) -0.0059(14) -0.0048(15)
C6D 0.024(2) 0.042(2) 0.0310(16) -0.0013(12) -0.0036(13) -0.0077(15)
C7D 0.0502(19) 0.0331(14) 0.0315(16) -0.0033(11) -0.0001(13) -0.0110(13)
F1D 0.0699(17) 0.123(4) 0.0261(12) -0.0026(14) -0.0063(11) -0.031(2)
C1H 0.036(2) 0.048(2) 0.037(2) -0.0067(15) -0.0064(16) -0.0074(17)
C2H 0.041(2) 0.072(4) 0.034(2) -0.020(2) -0.0014(17) -0.010(2)
C3H 0.040(2) 0.079(4) 0.0237(19) -0.0017(18) -0.0050(15) -0.020(2)
C4H 0.0324(19) 0.066(3) 0.0326(19) 0.0104(16) -0.0091(14) -0.0077(19)
C5H 0.027(2) 0.045(2) 0.0331(17) 0.0038(13) -0.0059(14) -0.0048(15)
C6H 0.024(2) 0.042(2) 0.0310(16) -0.0013(12) -0.0036(13) -0.0077(15)
C7H 0.0502(19) 0.0331(14) 0.0315(16) -0.0033(11) -0.0001(13) -0.0110(13)
F1H 0.0699(17) 0.123(4) 0.0261(12) -0.0026(14) -0.0063(11) -0.031(2)
C8D 0.0472(19) 0.0526(19) 0.0426(19) 0.0012(14) 0.0002(15) -0.0223(15)
C9D 0.0416(18) 0.0519(19) 0.047(2) -0.0040(14) 0.0093(15) -0.0133(14)
C10D 0.0366(16) 0.0358(15) 0.0405(17) 0.0021(11) 0.0057(13) -0.0018(12)
C11D 0.0281(14) 0.0331(13) 0.0223(14) 0.0026(10) -0.0021(11) 0.0031(11)
C12D 0.0276(14) 0.0318(13) 0.0227(14) 0.0058(9) -0.0007(11) -0.0028(10)
C13D 0.0265(14) 0.0308(13) 0.0262(14) 0.0004(10) 0.0036(11) 0.0000(10)
C14D 0.0283(13) 0.0314(13) 0.0203(13) -0.0017(9) 0.0008(11) 0.0024(10)
C15D 0.0260(13) 0.0360(14) 0.0239(14) -0.0018(10) 0.0008(11) -0.0056(11)
C16D 0.0244(14) 0.0443(15) 0.0229(14) -0.0079(10) -0.0005(11) -0.0005(11)
C17D 0.0296(14) 0.0309(13) 0.0273(14) -0.0017(10) -0.0039(11) 0.0048(11)
C18D 0.0310(14) 0.0294(13) 0.0201(13) -0.0009(9) -0.0014(11) -0.0003(10)
C19D 0.0228(13) 0.0318(13) 0.0257(14) -0.0001(10) 0.0015(10) -0.0004(10)
C20D 0.088(3) 0.0341(16) 0.0395(19) -0.0024(12) -0.0075(18) 0.0041(16)
C21D 0.0394(17) 0.0429(16) 0.0316(16) 0.0049(11) -0.0090(13) -0.0072(13)
C22D 0.050(2) 0.065(2) 0.0305(18) 0.0104(14) -0.0106(15) -0.0059(16)
C23D 0.0297(16) 0.074(2) 0.047(2) 0.0047(15) -0.0099(15) -0.0060(16)
C24D 0.059(2) 0.056(2) 0.051(2) -0.0093(16) -0.0143(17) -0.0190(18)
C25D 0.0261(14) 0.0543(15) 0.0420(15) -0.0011(11) -0.0009(12) 0.0006(11)
F2D 0.0327(11) 0.0543(15) 0.0801(15) -0.0145(12) -0.0131(10) -0.0070(11)
F3D 0.0336(12) 0.190(3) 0.0661(16) 0.054(2) 0.0169(14) 0.0108(17)
F4D 0.0274(11) 0.0563(12) 0.138(3) -0.0314(13) 0.0089(16) 0.0047(10)
C25H 0.0261(14) 0.0543(15) 0.0420(15) -0.0011(11) -0.0009(12) 0.0006(11)
F2H 0.0327(11) 0.0543(15) 0.0801(15) -0.0145(12) -0.0131(10) -0.0070(11)
F3H 0.0336(12) 0.190(3) 0.0661(16) 0.054(2) 0.0169(14) 0.0108(17)
F4H 0.0274(11) 0.0563(12) 0.138(3) -0.0314(13) 0.0089(16) 0.0047(10)
C26D 0.0326(15) 0.0307(13) 0.0327(16) 0.0041(10) -0.0045(12) 0.0009(11)
N1D 0.0336(13) 0.0304(11) 0.0241(12) -0.0002(8) 0.0007(9) -0.0023(9)
N2D 0.0259(12) 0.0381(12) 0.0282(13) 0.0101(9) 0.0053(9) 0.0013(9)
N3D 0.0252(11) 0.0317(11) 0.0251(12) 0.0062(8) 0.0045(9) 0.0017(9)
O1D 0.0304(10) 0.0449(11) 0.0327(11) -0.0039(8) 0.0030(9) 0.0045(8)
O2D 0.0295(11) 0.0543(12) 0.0418(12) 0.0192(9) 0.0096(9) 0.0047(9)
F5D 0.0620(13) 0.0495(10) 0.0544(12) 0.0133(8) -0.0191(10) -0.0258(9)
F6D 0.1034(18) 0.0488(11) 0.0478(12) -0.0038(8) 0.0383(12) -0.0222(11)
F7D 0.0438(11) 0.0509(12) 0.122(2) 0.0465(12) 0.0055(12) 0.0098(9)
C31A 0.0456(18) 0.0428(16) 0.0298(16) -0.0090(11) 0.0034(13) 0.0011(13)
C32A 0.0330(18) 0.072(2) 0.061(2) -0.0145(17) 0.0090(16) -0.0163(16)
C33A 0.0383(17) 0.0589(19) 0.0309(17) -0.0067(12) -0.0062(14) -0.0076(14)
C34A 0.080(3) 0.053(2) 0.039(2) -0.0011(14) 0.0071(18) 0.0294(19)
N11B 0.0296(12) 0.0395(13) 0.0274(13) -0.0060(9) 0.0010(10) -0.0021(10)
Cl1 0.0442(4) 0.0331(3) 0.0287(3) 0.0015(2) -0.0035(3) -0.0024(3)
Cl2 0.0261(3) 0.0401(3) 0.0314(3) -0.0035(2) 0.0030(3) -0.0016(3)
C1S 0.0405(18) 0.0510(19) 0.065(2) 0.0056(16) 0.0135(16) 0.0013(15)
Cl3 0.0733(6) 0.0549(5) 0.0722(6) 0.0116(4) 0.0054(5) 0.0103(5)
Cl4 0.0557(5) 0.0493(5) 0.0924(7) -0.0053(4) 0.0009(5) 0.0064(4)
Cl5 0.0506(5) 0.0609(5) 0.0993(8) -0.0157(5) 0.0147(5) -0.0074(4)
C31B 0.0398(19) 0.069(2) 0.042(2) 0.0043(15) -0.0103(15) -0.0155(16)
C32B 0.056(2) 0.0283(14) 0.0485(19) 0.0007(11) -0.0023(16) 0.0032(13)
C33B 0.0429(18) 0.0396(15) 0.0347(17) 0.0034(11) 0.0089(13) -0.0068(13)
C34B 0.0349(16) 0.0414(16) 0.0415(18) 0.0000(12) 0.0049(13) -0.0005(12)
N12B 0.0308(12) 0.0324(11) 0.0313(13) 0.0019(8) -0.0003(10) -0.0031(9)

loop_
_atom_type_symbol
_atom_type_description
_atom_type_scat_dispersion_real
_atom_type_scat_dispersion_imag
_atom_type_scat_source
C C 0.0181 0.0091 'International Tables Vol C Tables 4.2.6.8 and 6.1.1.4'
H H 0.0000 0.0000 'International Tables Vol C Tables 4.2.6.8 and 6.1.1.4'
Cl Cl 0.3639 0.7018 'International Tables Vol C Tables 4.2.6.8 and 6.1.1.4'
F F 0.0727 0.0534 'International Tables Vol C Tables 4.2.6.8 and 6.1.1.4'
N N 0.0311 0.0180 'International Tables Vol C Tables 4.2.6.8 and 6.1.1.4'
O O 0.0492 0.0322 'International Tables Vol C Tables 4.2.6.8 and 6.1.1.4'

loop_
_geom_angle_atom_site_label_1
_geom_angle_atom_site_label_2
_geom_angle_atom_site_label_3
_geom_angle
C2A C1A C6A 120.0
C2A C1A H1A 120.0
C6A C1A H1A 120.0
C1A C2A C3A 120.0
C1A C2A H2A 120.0
C3A C2A H2A 120.0
F1A C3A C4A 120.7(5)
F1A C3A C2A 119.3(5)
C4A C3A C2A 120.0
C5A C4A C3A 120.0
C5A C4A H4A 120.0
C3A C4A H4A 120.0
C4A C5A C6A 120.0
C4A C5A H5A 120.0
C6A C5A H5A 120.0
C5A C6A C1A 120.0
C5A C6A C7A 125.3(7)
C1A C6A C7A 114.6(7)
C2E C1E C6E 120.0
C2E C1E H1E 120.0
C6E C1E H1E 120.0
C3E C2E C1E 120.0
C3E C2E H2E 120.0
C1E C2E H2E 120.0
F1E C3E C2E 114.4(7)
F1E C3E C4E 125.6(7)
C2E C3E C4E 120.0
C5E C4E C3E 120.0
C5E C4E H4E 120.0
C3E C4E H4E 120.0
C4E C5E C6E 120.0
C4E C5E H5E 120.0
C6E C5E H5E 120.0
C5E C6E C1E 120.0
C5E C6E C7A 115.7(10)
C1E C6E C7A 123.5(10)
C6E C7A N1A 111.2(8)
C6E C7A C20A 109.7(7)
N1A C7A C20A 110.6(3)
C6E C7A C8A 112.0(8)
N1A C7A C8A 101.2(2)
C20A C7A C8A 111.9(3)
N1A C7A C6A 113.4(5)
C20A C7A C6A 113.1(5)
C8A C7A C6A 106.0(5)
C9A C8A C7A 104.6(3)
C9A C8A H8AA 110.8
C7A C8A H8AA 110.8
C9A C8A H8AB 110.8
C7A C8A H8AB 110.8
H8AA C8A H8AB 108.9
C8A C9A C10A 102.0(3)
C8A C9A H9AA 111.4
C10A C9A H9AA 111.4
C8A C9A H9AB 111.4
C10A C9A H9AB 111.4
H9AA C9A H9AB 109.2
N1A C10A C9A 103.0(3)
N1A C10A H10A 111.2
C9A C10A H10A 111.2
N1A C10A H10B 111.2
C9A C10A H10B 111.2
H10A C10A H10B 109.1
O1A C11A N1A 121.9(3)
O1A C11A C12A 120.9(3)
N1A C11A C12A 117.0(2)
N2A C12A C11A 108.9(2)
N2A C12A C21A 110.3(2)
C11A C12A C21A 111.8(2)
N2A C12A H12A 108.6
C11A C12A H12A 108.6
C21A C12A H12A 108.6
O2A C13A N2A 122.7(3)
O2A C13A N3A 123.9(3)
N2A C13A N3A 113.4(2)
N3A C14A C15A 123.4(3)
N3A C14A C19A 117.7(2)
C15A C14A C19A 118.8(3)
C16A C15A C14A 119.6(3)
C16A C15A H15A 120.2
C14A C15A H15A 120.2
C15A C16A C17A 122.2(3)
C15A C16A C25A 117.2(3)
C17A C16A C25A 120.6(3)
C18A C17A C16A 117.6(3)
C18A C17A H17A 121.2
C16A C17A H17A 121.2
C19A C18A C17A 121.7(3)
C19A C18A C26A 118.8(3)
C17A C18A C26A 119.4(3)
C18A C19A C14A 120.1(3)
C18A C19A H19A 119.9
C14A C19A H19A 119.9
C7A C20A H20A 109.5
C7A C20A H20B 109.5
H20A C20A H20B 109.5
C7A C20A H20C 109.5
H20A C20A H20C 109.5
H20B C20A H20C 109.5
C24A C21A C23A 109.6(3)
C24A C21A C22A 108.4(3)
C23A C21A C22A 108.6(3)
C24A C21A C12A 108.9(3)
C23A C21A C12A 112.0(3)
C22A C21A C12A 109.2(3)
C21A C22A H22A 109.5
C21A C22A H22B 109.5
H22A C22A H22B 109.5
C21A C22A H22C 109.5
H22A C22A H22C 109.5
H22B C22A H22C 109.5
C21A C23A H23A 109.5
C21A C23A H23B 109.5
H23A C23A H23B 109.5
C21A C23A H23C 109.5
H23A C23A H23C 109.5
H23B C23A H23C 109.5
C21A C24A H24A 109.5
C21A C24A H24B 109.5
H24A C24A H24B 109.5
C21A C24A H24C 109.5
H24A C24A H24C 109.5
H24B C24A H24C 109.5
F2A C25A F3A 106.4(3)
F2A C25A F4A 106.1(2)
F3A C25A F4A 106.9(3)
F2A C25A C16A 112.2(3)
F3A C25A C16A 111.8(2)
F4A C25A C16A 113.0(3)
F5A C26A F6A 106.5(4)
F5A C26A F7A 104.8(4)
F6A C26A F7A 105.8(3)
F5A C26A C18A 112.0(3)
F6A C26A C18A 114.1(3)
F7A C26A C18A 112.9(3)
C11A N1A C10A 126.0(3)
C11A N1A C7A 121.7(2)
C10A N1A C7A 112.1(2)
C13A N2A C12A 119.7(2)
C13A N2A H2NA 121.9
C12A N2A H2NA 117.1
C13A N3A C14A 125.9(2)
C13A N3A H3NA 116.5
C14A N3A H3NA 116.3
C2B C1B C6B 120.0
C2B C1B H1B 120.0
C6B C1B H1B 120.0
C1B C2B C3B 120.0
C1B C2B H2B 120.0
C3B C2B H2B 120.0
F1B C3B C4B 118.4(10)
F1B C3B C2B 121.5(10)
C4B C3B C2B 120.0
C3B C4B C5B 120.0
C3B C4B H4B 120.0
C5B C4B H4B 120.0
C6B C5B C4B 120.0
C6B C5B H5B 120.0
C4B C5B H5B 120.0
C5B C6B C1B 120.0
C5B C6B C7B 116.9(11)
C1B C6B C7B 123.0(10)
N1B C7B C6B 116.3(11)
N1B C7B C8B 96.6(8)
C6B C7B C8B 112.0(12)
N1B C7B C20B 103.8(8)
C6B C7B C20B 120.6(10)
C8B C7B C20B 104.2(8)
C9B C8B C7B 103.7(5)
C9B C8B H8BA 111.0
C7B C8B H8BA 111.0
C9B C8B H8BB 111.0
C7B C8B H8BB 111.0
H8BA C8B H8BB 109.0
C7B C20B H20D 109.5
C7B C20B H20E 109.5
H20D C20B H20E 109.5
C7B C20B H20F 109.5
H20D C20B H20F 109.5
H20E C20B H20F 109.5
C2F C1F C6F 120.0
C2F C1F H1F 120.0
C6F C1F H1F 120.0
C3F C2F C1F 120.0
C3F C2F H2F 120.0
C1F C2F H2F 120.0
F1F C3F C2F 120.3(4)
F1F C3F C4F 119.7(4)
C2F C3F C4F 120.0
C5F C4F C3F 120.0
C5F C4F H4F 120.0
C3F C4F H4F 120.0
C6F C5F C4F 120.0
C6F C5F H5F 120.0
C4F C5F H5F 120.0
C5F C6F C1F 120.0
C5F C6F C7F 122.9(5)
C1F C6F C7F 116.9(5)
N1B C7F C6F 109.6(5)
C10B C9B C8B 103.1(2)
C10B C9B H9BA 111.1
C8B C9B H9BA 111.1
C10B C9B H9BB 111.1
C8B C9B H9BB 111.1
H9BA C9B H9BB 109.1
N1B C10B C9B 103.5(2)
N1B C10B H10C 111.1
C9B C10B H10C 111.1
N1B C10B H10D 111.1
C9B C10B H10D 111.1
H10C C10B H10D 109.0
O1B C11B N1B 122.4(2)
O1B C11B C12B 119.7(2)
N1B C11B C12B 117.9(2)
N2B C12B C11B 108.9(2)
N2B C12B C21B 110.5(2)
C11B C12B C21B 113.2(2)
N2B C12B H12C 108.0
C11B C12B H12C 108.0
C21B C12B H12C 108.0
O2B C13B N2B 123.2(2)
O2B C13B N3B 123.4(2)
N2B C13B N3B 113.4(2)
C15B C14B C19B 119.6(2)
C15B C14B N3B 123.1(2)
C19B C14B N3B 117.2(2)
C14B C15B C16B 119.3(3)
C14B C15B H15B 120.3
C16B C15B H15B 120.3
C17B C16B C15B 122.0(3)
C17B C16B C25B 120.1(3)
C15B C16B C25B 117.9(3)
C16B C17B C18B 117.8(3)
C16B C17B H17B 121.1
C18B C17B H17B 121.1
C19B C18B C17B 121.8(3)
C19B C18B C26B 120.0(3)
C17B C18B C26B 118.2(3)
C18B C19B C14B 119.5(3)
C18B C19B H19B 120.2
C14B C19B H19B 120.2
C23B C21B C24B 109.4(3)
C23B C21B C22B 109.6(3)
C24B C21B C22B 108.9(3)
C23B C21B C12B 112.8(2)
C24B C21B C12B 108.2(2)
C22B C21B C12B 107.7(2)
C21B C22B H22D 109.5
C21B C22B H22E 109.5
H22D C22B H22E 109.5
C21B C22B H22F 109.5
H22D C22B H22F 109.5
H22E C22B H22F 109.5
C21B C23B H23D 109.5
C21B C23B H23E 109.5
H23D C23B H23E 109.5
C21B C23B H23F 109.5
H23D C23B H23F 109.5
H23E C23B H23F 109.5
C21B C24B H24D 109.5
C21B C24B H24E 109.5
H24D C24B H24E 109.5
C21B C24B H24F 109.5
H24D C24B H24F 109.5
H24E C24B H24F 109.5
F3B C25B F2B 105.9(3)
F3B C25B F4B 105.7(3)
F2B C25B F4B 107.7(3)
F3B C25B C16B 113.1(3)
F2B C25B C16B 111.6(3)
F4B C25B C16B 112.4(3)
F6B C26B F7B 108.9(4)
F6B C26B F5B 104.8(4)
F7B C26B F5B 105.1(4)
F6B C26B C18B 114.7(4)
F7B C26B C18B 113.3(3)
F5B C26B C18B 109.3(3)
C11B N1B C7F 122.4(3)
C11B N1B C10B 126.1(2)
C7F N1B C10B 111.4(3)
C11B N1B C7B 119.6(5)
C10B N1B C7B 113.3(5)
C13B N2B C12B 118.6(2)
C13B N2B H2NB 125.3
C12B N2B H2NB 114.4
C13B N3B C14B 124.9(2)
C13B N3B H3NB 110.4
C14B N3B H3NB 119.9
C2C C1C C6C 121.5(3)
C2C C1C H1C 119.3
C6C C1C H1C 119.3
C3C C2C C1C 117.6(3)
C3C C2C H2C 121.2
C1C C2C H2C 121.2
C2C C3C C4C 123.3(3)
C2C C3C F1C 118.3(3)
C4C C3C F1C 118.4(3)
C3C C4C C5C 118.2(3)
C3C C4C H4C 120.9
C5C C4C H4C 120.9
C4C C5C C6C 121.0(3)
C4C C5C H5C 119.5
C6C C5C H5C 119.5
C1C C6C C5C 118.4(3)
C1C C6C C7C 119.5(3)
C5C C6C C7C 121.9(2)
N1C C7C C20C 110.5(2)
N1C C7C C6C 111.2(2)
C20C C7C C6C 112.6(2)
N1C C7C C8C 101.6(2)
C20C C7C C8C 110.7(3)
C6C C7C C8C 109.7(2)
C9C C8C C7C 104.9(2)
C9C C8C H8CA 110.8
C7C C8C H8CA 110.8
C9C C8C H8CB 110.8
C7C C8C H8CB 110.8
H8CA C8C H8CB 108.8
C10C C9C C8C 102.9(3)
C10C C9C H9CA 111.2
C8C C9C H9CA 111.2
C10C C9C H9CB 111.2
C8C C9C H9CB 111.2
H9CA C9C H9CB 109.1
N1C C10C C9C 103.1(2)
N1C C10C H10E 111.1
C9C C10C H10E 111.1
N1C C10C H10F 111.1
C9C C10C H10F 111.1
H10E C10C H10F 109.1
O1C C11C N1C 122.2(2)
O1C C11C C12C 119.3(2)
N1C C11C C12C 118.4(2)
N2C C12C C11C 108.0(2)
N2C C12C C21C 111.1(2)
C11C C12C C21C 113.1(2)
N2C C12C H12D 108.2
C11C C12C H12D 108.2
C21C C12C H12D 108.2
O2C C13C N2C 122.8(2)
O2C C13C N3C 123.2(2)
N2C C13C N3C 114.0(2)
C19C C14C N3C 117.5(2)
C19C C14C C15C 119.3(2)
N3C C14C C15C 123.2(2)
C16C C15C C14C 119.2(2)
C16C C15C H15C 120.4
C14C C15C H15C 120.4
C17C C16C C15C 121.6(3)
C17C C16C C25C 119.3(3)
C15C C16C C25C 119.1(2)
C18C C17C C16C 118.8(3)
C18C C17C H17C 120.6
C16C C17C H17C 120.6
C17C C18C C19C 121.0(3)
C17C C18C C26C 118.9(3)
C19C C18C C26C 120.1(3)
C18C C19C C14C 120.1(3)
C18C C19C H19C 119.9
C14C C19C H19C 119.9
C7C C20C H20J 109.5
C7C C20C H20K 109.5
H20J C20C H20K 109.5
C7C C20C H20L 109.5
H20J C20C H20L 109.5
H20K C20C H20L 109.5
C24C C21C C22C 109.2(3)
C24C C21C C23C 108.9(2)
C22C C21C C23C 108.6(2)
C24C C21C C12C 109.0(2)
C22C C21C C12C 108.4(2)
C23C C21C C12C 112.7(2)
C21C C22C H22G 109.5
C21C C22C H22H 109.5
H22G C22C H22H 109.5
C21C C22C H22I 109.5
H22G C22C H22I 109.5
H22H C22C H22I 109.5
C21C C23C H23G 109.5
C21C C23C H23H 109.5
H23G C23C H23H 109.5
C21C C23C H23I 109.5
H23G C23C H23I 109.5
H23H C23C H23I 109.5
C21C C24C H24G 109.5
C21C C24C H24H 109.5
H24G C24C H24H 109.5
C21C C24C H24I 109.5
H24G C24C H24I 109.5
H24H C24C H24I 109.5
F2C C25C F3C 107.0(3)
F2C C25C F4C 105.8(3)
F3C C25C F4C 105.4(3)
F2C C25C C16C 113.4(3)
F3C C25C C16C 112.4(2)
F4C C25C C16C 112.3(2)
F5C C26C F7C 114.1(5)
F5C C26C F6C 102.5(4)
F7C C26C F6C 98.2(5)
F5C C26C C18C 115.2(3)
F7C C26C C18C 115.9(6)
F6C C26C C18C 108.1(3)
C11C N1C C10C 125.8(2)
C11C N1C C7C 121.8(2)
C10C N1C C7C 112.1(2)
C13C N2C C12C 117.0(2)
C13C N2C H2NC 129.5
C12C N2C H2NC 104.6
C13C N3C C14C 123.9(2)
C13C N3C H3NC 110.4
C14C N3C H3NC 123.2
C2D C1D C6D 120.0
C2D C1D H1D 120.0
C6D C1D H1D 120.0
C3D C2D C1D 120.0
C3D C2D H2D 120.0
C1D C2D H2D 120.0
F1D C3D C2D 120.3(2)
F1D C3D C4D 119.6(2)
C2D C3D C4D 120.0
C3D C4D C5D 120.0
C3D C4D H4D 120.0
C5D C4D H4D 120.0
C6D C5D C4D 120.0
C6D C5D H5D 120.0
C4D C5D H5D 120.0
C5D C6D C1D 120.0
C5D C6D C7D 119.67(19)
C1D C6D C7D 120.32(19)
N1D C7D C20D 109.6(3)
N1D C7D C6D 110.2(2)
C20D C7D C6D 114.4(3)
N1D C7D C8D 100.6(2)
C20D C7D C8D 112.0(3)
C6D C7D C8D 109.2(3)
C2H C1H C6H 120.0
C2H C1H H1H 120.0
C6H C1H H1H 120.0
C1H C2H C3H 120.0
C1H C2H H2H 120.0
C3H C2H H2H 120.0
F1H C3H C4H 115(2)
F1H C3H C2H 125(2)
C4H C3H C2H 120.0
C5H C4H C3H 120.0
C5H C4H H4H 120.0
C3H C4H H4H 120.0
C4H C5H C6H 120.0
C4H C5H H5H 120.0
C6H C5H H5H 120.0
C5H C6H C1H 120.0
C9D C8D C7D 105.7(3)
C9D C8D H8DA 110.6
C7D C8D H8DA 110.6
C9D C8D H8DB 110.6
C7D C8D H8DB 110.6
H8DA C8D H8DB 108.7
C10D C9D C8D 102.5(3)
C10D C9D H9DA 111.3
C8D C9D H9DA 111.3
C10D C9D H9DB 111.3
C8D C9D H9DB 111.3
H9DA C9D H9DB 109.2
N1D C10D C9D 104.0(2)
N1D C10D H10G 111.0
C9D C10D H10G 111.0
N1D C10D H10H 111.0
C9D C10D H10H 111.0
H10G C10D H10H 109.0
O1D C11D N1D 122.2(2)
O1D C11D C12D 120.0(2)
N1D C11D C12D 117.6(2)
N2D C12D C21D 112.1(2)
N2D C12D C11D 107.1(2)
C21D C12D C11D 113.9(2)
N2D C12D H12F 107.9
C21D C12D H12F 107.9
C11D C12D H12F 107.9
O2D C13D N2D 123.0(2)
O2D C13D N3D 123.6(2)
N2D C13D N3D 113.4(2)
C15D C14D N3D 123.7(2)
C15D C14D C19D 119.0(2)
N3D C14D C19D 117.3(2)
C16D C15D C14D 119.3(2)
C16D C15D H15D 120.4
C14D C15D H15D 120.4
C15D C16D C17D 122.3(2)
C15D C16D C25D 118.9(3)
C17D C16D C25D 118.8(3)
C18D C17D C16D 118.0(2)
C18D C17D H17D 121.0
C16D C17D H17D 121.0
C17D C18D C19D 120.9(2)
C17D C18D C26D 120.4(2)
C19D C18D C26D 118.6(2)
C18D C19D C14D 120.4(2)
C18D C19D H19D 119.8
C14D C19D H19D 119.8
C7D C20D H20M 109.5
C7D C20D H20N 109.5
H20M C20D H20N 109.5
C7D C20D H20O 109.5
H20M C20D H20O 109.5
H20N C20D H20O 109.5
C7D C20D H20P 109.5
H20N C20D H20P 104.4
H20O C20D H20P 114.4
C7D C20D H20Q 109.5
H20M C20D H20Q 114.4
H20O C20D H20Q 104.4
H20P C20D H20Q 109.5
C7D C20D H20R 109.5
H20M C20D H20R 104.4
H20N C20D H20R 114.4
H20P C20D H20R 109.5
H20Q C20D H20R 109.5
C24D C21D C23D 109.4(3)
C24D C21D C12D 108.3(3)
C23D C21D C12D 112.8(2)
C24D C21D C22D 109.2(3)
C23D C21D C22D 109.2(3)
C12D C21D C22D 108.0(2)
C21D C22D H22J 109.5
C21D C22D H22K 109.5
H22J C22D H22K 109.5
C21D C22D H22L 109.5
H22J C22D H22L 109.5
H22K C22D H22L 109.5
C21D C23D H23J 109.5
C21D C23D H23K 109.5
H23J C23D H23K 109.5
C21D C23D H23L 109.5
H23J C23D H23L 109.5
H23K C23D H23L 109.5
C21D C24D H24J 109.5
C21D C24D H24K 109.5
H24J C24D H24K 109.5
C21D C24D H24L 109.5
H24J C24D H24L 109.5
H24K C24D H24L 109.5
F2D C25D F4D 107.0(3)
F2D C25D F3D 103.0(3)
F4D C25D F3D 107.1(3)
F2D C25D C16D 113.7(3)
F4D C25D C16D 113.1(3)
F3D C25D C16D 112.2(3)
F6D C26D F7D 107.0(3)
F6D C26D F5D 106.3(3)
F7D C26D F5D 105.3(2)
F6D C26D C18D 112.7(2)
F7D C26D C18D 113.4(2)
F5D C26D C18D 111.6(2)
C11D N1D C10D 125.8(2)
C11D N1D C7D 122.3(2)
C10D N1D C7D 111.7(2)
C13D N2D C12D 120.9(2)
C13D N2D H2ND 119.5
C12D N2D H2ND 119.0
C13D N3D C14D 125.5(2)
C13D N3D H3ND 122.4
C14D N3D H3ND 110.6
N11B C31A H31D 109.5
N11B C31A H31E 109.5
H31D C31A H31E 109.5
N11B C31A H31F 109.5
H31D C31A H31F 109.5
H31E C31A H31F 109.5
N11B C32A H32D 109.5
N11B C32A H32E 109.5
H32D C32A H32E 109.5
N11B C32A H32F 109.5
H32D C32A H32F 109.5
H32E C32A H32F 109.5
N11B C33A H33D 109.5
N11B C33A H33E 109.5
H33D C33A H33E 109.5
N11B C33A H33F 109.5
H33D C33A H33F 109.5
H33E C33A H33F 109.5
N11B C34A H34D 109.5
N11B C34A H34E 109.5
H34D C34A H34E 109.5
N11B C34A H34F 109.5
H34D C34A H34F 109.5
H34E C34A H34F 109.5
C33A N11B C32A 108.1(3)
C33A N11B C34A 108.9(3)
C32A N11B C34A 111.2(3)
C33A N11B C31A 109.2(2)
C32A N11B C31A 109.5(2)
C34A N11B C31A 109.9(2)
Cl5 C1S Cl3 111.0(2)
Cl5 C1S Cl4 111.55(19)
Cl3 C1S Cl4 109.6(2)
Cl5 C1S H1S 108.2
Cl3 C1S H1S 108.2
Cl4 C1S H1S 108.2
N12B C31B H31A 109.5
N12B C31B H31B 109.5
H31A C31B H31B 109.5
N12B C31B H31C 109.5
H31A C31B H31C 109.5
H31B C31B H31C 109.5
N12B C32B H32A 109.5
N12B C32B H32B 109.5
H32A C32B H32B 109.5
N12B C32B H32C 109.5
H32A C32B H32C 109.5
H32B C32B H32C 109.5
N12B C33B H33A 109.5
N12B C33B H33B 109.5
H33A C33B H33B 109.5
N12B C33B H33C 109.5
H33A C33B H33C 109.5
H33B C33B H33C 109.5
N12B C34B H34A 109.5
N12B C34B H34B 109.5
H34A C34B H34B 109.5
N12B C34B H34C 109.5
H34A C34B H34C 109.5
H34B C34B H34C 109.5
C33B N12B C31B 110.1(2)
C33B N12B C34B 108.9(2)
C31B N12B C34B 109.0(2)
C33B N12B C32B 109.9(2)
C31B N12B C32B 110.5(2)
C34B N12B C32B 108.4(2)

loop_
_geom_bond_atom_site_label_1
_geom_bond_atom_site_label_2
_geom_bond_distance
C1A C2A 1.3900
C1A C6A 1.3900
C1A H1A 0.9500
C2A C3A 1.3900
C2A H2A 0.9500
C3A F1A 1.356(6)
C3A C4A 1.3900
C4A C5A 1.3900
C4A H4A 0.9500
C5A C6A 1.3900
C5A H5A 0.9500
C6A C7A 1.571(6)
C1E C2E 1.3900
C1E C6E 1.3900
C1E H1E 0.9500
C2E C3E 1.3900
C2E H2E 0.9500
C3E F1E 1.314(9)
C3E C4E 1.3900
C4E C5E 1.3900
C4E H4E 0.9500
C5E C6E 1.3900
C5E H5E 0.9500
C6E C7A 1.483(8)
C7A N1A 1.483(4)
C7A C20A 1.529(5)
C7A C8A 1.542(5)
C8A C9A 1.506(6)
C8A H8AA 0.9900
C8A H8AB 0.9900
C9A C10A 1.531(5)
C9A H9AA 0.9900
C9A H9AB 0.9900
C10A N1A 1.479(4)
C10A H10A 0.9900
C10A H10B 0.9900
C11A O1A 1.226(4)
C11A N1A 1.354(4)
C11A C12A 1.529(4)
C12A N2A 1.455(4)
C12A C21A 1.555(4)
C12A H12A 1.0000
C13A O2A 1.230(3)
C13A N2A 1.350(4)
C13A N3A 1.382(4)
C14A N3A 1.384(4)
C14A C15A 1.395(4)
C14A C19A 1.400(4)
C15A C16A 1.377(4)
C15A H15A 0.9500
C16A C17A 1.387(4)
C16A C25A 1.500(4)
C17A C18A 1.384(4)
C17A H17A 0.9500
C18A C19A 1.374(4)
C18A C26A 1.500(4)
C19A H19A 0.9500
C20A H20A 0.9800
C20A H20B 0.9800
C20A H20C 0.9800
C21A C24A 1.524(5)
C21A C23A 1.529(5)
C21A C22A 1.534(5)
C22A H22A 0.9800
C22A H22B 0.9800
C22A H22C 0.9800
C23A H23A 0.9800
C23A H23B 0.9800
C23A H23C 0.9800
C24A H24A 0.9800
C24A H24B 0.9800
C24A H24C 0.9800
C25A F2A 1.330(4)
C25A F3A 1.337(4)
C25A F4A 1.338(4)
C26A F5A 1.310(5)
C26A F6A 1.320(5)
C26A F7A 1.328(5)
N2A H2NA 0.8783
N3A H3NA 0.8783
C1B C2B 1.3900
C1B C6B 1.3900
C1B H1B 0.9500
C2B C3B 1.3900
C2B H2B 0.9500
C3B F1B 1.372(12)
C3B C4B 1.3900
C4B C5B 1.3900
C4B H4B 0.9500
C5B C6B 1.3900
C5B H5B 0.9500
C6B C7B 1.586(13)
C7B N1B 1.553(14)
C7B C8B 1.604(14)
C7B C20B 1.604(14)
C8B C9B 1.523(4)
C8B H8BA 0.9900
C8B H8BB 0.9900
C20B H20D 0.9800
C20B H20E 0.9800
C20B H20F 0.9800
C1F C2F 1.3900
C1F C6F 1.3900
C1F H1F 0.9500
C2F C3F 1.3900
C2F H2F 0.9500
C3F F1F 1.327(5)
C3F C4F 1.3900
C4F C5F 1.3900
C4F H4F 0.9500
C5F C6F 1.3900
C5F H5F 0.9500
C6F C7F 1.505(7)
C7F N1B 1.468(7)
C9B C10B 1.515(4)
C9B H9BA 0.9900
C9B H9BB 0.9900
C10B N1B 1.481(3)
C10B H10C 0.9900
C10B H10D 0.9900
C11B O1B 1.232(3)
C11B N1B 1.346(3)
C11B C12B 1.535(4)
C12B N2B 1.462(3)
C12B C21B 1.549(4)
C12B H12C 1.0000
C13B O2B 1.228(3)
C13B N2B 1.345(3)
C13B N3B 1.380(3)
C14B C15B 1.383(4)
C14B C19B 1.393(4)
C14B N3B 1.399(3)
C15B C16B 1.386(4)
C15B H15B 0.9500
C16B C17B 1.377(4)
C16B C25B 1.502(4)
C17B C18B 1.383(5)
C17B H17B 0.9500
C18B C19B 1.377(4)
C18B C26B 1.497(4)
C19B H19B 0.9500
C21B C23B 1.522(4)
C21B C24B 1.530(4)
C21B C22B 1.536(4)
C22B H22D 0.9800
C22B H22E 0.9800
C22B H22F 0.9800
C23B H23D 0.9800
C23B H23E 0.9800
C23B H23F 0.9800
C24B H24D 0.9800
C24B H24E 0.9800
C24B H24F 0.9800
C25B F3B 1.331(4)
C25B F2B 1.332(4)
C25B F4B 1.336(4)
C26B F6B 1.308(5)
C26B F7B 1.316(5)
C26B F5B 1.386(6)
N2B H2NB 0.8791
N3B H3NB 0.8761
C1C C2C 1.387(5)
C1C C6C 1.389(4)
C1C H1C 0.9500
C2C C3C 1.368(5)
C2C H2C 0.9500
C3C C4C 1.369(4)
C3C F1C 1.372(4)
C4C C5C 1.385(4)
C4C H4C 0.9500
C5C C6C 1.390(4)
C5C H5C 0.9500
C6C C7C 1.532(4)
C7C N1C 1.496(3)
C7C C20C 1.529(4)
C7C C8C 1.534(4)
C8C C9C 1.521(5)
C8C H8CA 0.9900
C8C H8CB 0.9900
C9C C10C 1.520(4)
C9C H9CA 0.9900
C9C H9CB 0.9900
C10C N1C 1.487(3)
C10C H10E 0.9900
C10C H10F 0.9900
C11C O1C 1.232(3)
C11C N1C 1.343(3)
C11C C12C 1.542(3)
C12C N2C 1.470(3)
C12C C21C 1.544(4)
C12C H12D 1.0000
C13C O2C 1.222(3)
C13C N2C 1.351(3)
C13C N3C 1.388(4)
C14C C19C 1.392(4)
C14C N3C 1.399(3)
C14C C15C 1.401(4)
C15C C16C 1.388(4)
C15C H15C 0.9500
C16C C17C 1.382(4)
C16C C25C 1.493(4)
C17C C18C 1.381(4)
C17C H17C 0.9500
C18C C19C 1.387(4)
C18C C26C 1.490(4)
C19C H19C 0.9500
C20C H20J 0.9800
C20C H20K 0.9800
C20C H20L 0.9800
C21C C24C 1.522(4)
C21C C22C 1.522(4)
C21C C23C 1.540(4)
C22C H22G 0.9800
C22C H22H 0.9800
C22C H22I 0.9800
C23C H23G 0.9800
C23C H23H 0.9800
C23C H23I 0.9800
C24C H24G 0.9800
C24C H24H 0.9800
C24C H24I 0.9800
C25C F2C 1.322(4)
C25C F3C 1.331(3)
C25C F4C 1.335(4)
C26C F5C 1.294(5)
C26C F7C 1.318(7)
C26C F6C 1.415(6)
N2C H2NC 0.8750
N3C H3NC 0.8796
C1D C2D 1.3900
C1D C6D 1.3900
C1D H1D 0.9500
C2D C3D 1.3900
C2D H2D 0.9500
C3D F1D 1.342(3)
C3D C4D 1.3900
C4D C5D 1.3900
C4D H4D 0.9500
C5D C6D 1.3900
C5D H5D 0.9500
C6D C7D 1.541(3)
C7D N1D 1.500(3)
C7D C20D 1.506(5)
C7D C8D 1.551(5)
C1H C2H 1.3900
C1H C6H 1.3900
C1H H1H 0.9500
C2H C3H 1.3900
C2H H2H 0.9500
C3H F1H 1.342(17)
C3H C4H 1.3900
C4H C5H 1.3900
C4H H4H 0.9500
C5H C6H 1.3900
C5H H5H 0.9500
C8D C9D 1.507(5)
C8D H8DA 0.9900
C8D H8DB 0.9900
C9D C10D 1.506(4)
C9D H9DA 0.9900
C9D H9DB 0.9900
C10D N1D 1.487(4)
C10D H10G 0.9900
C10D H10H 0.9900
C11D O1D 1.226(3)
C11D N1D 1.348(4)
C11D C12D 1.544(4)
C12D N2D 1.452(3)
C12D C21D 1.542(4)
C12D H12F 1.0000
C13D O2D 1.218(3)
C13D N2D 1.352(3)
C13D N3D 1.384(3)
C14D C15D 1.392(4)
C14D N3D 1.393(3)
C14D C19D 1.399(4)
C15D C16D 1.386(4)
C15D H15D 0.9500
C16D C17D 1.389(4)
C16D C25D 1.493(4)
C17D C18D 1.382(4)
C17D H17D 0.9500
C18D C19D 1.391(4)
C18D C26D 1.494(4)
C19D H19D 0.9500
C20D H20M 0.9800
C20D H20N 0.9800
C20D H20O 0.9800
C20D H20P 0.9800
C20D H20Q 0.9800
C20D H20R 0.9800
C21D C24D 1.538(5)
C21D C23D 1.540(5)
C21D C22D 1.544(4)
C22D H22J 0.9800
C22D H22K 0.9800
C22D H22L 0.9800
C23D H23J 0.9800
C23D H23K 0.9800
C23D H23L 0.9800
C24D H24J 0.9800
C24D H24K 0.9800
C24D H24L 0.9800
C25D F2D 1.315(4)
C25D F4D 1.322(4)
C25D F3D 1.348(4)
C26D F6D 1.316(4)
C26D F7D 1.321(3)
C26D F5D 1.334(3)
N2D H2ND 0.8785
N3D H3ND 0.8761
C31A N11B 1.497(4)
C31A H31D 0.9800
C31A H31E 0.9800
C31A H31F 0.9800
C32A N11B 1.495(4)
C32A H32D 0.9800
C32A H32E 0.9800
C32A H32F 0.9800
C33A N11B 1.480(4)
C33A H33D 0.9800
C33A H33E 0.9800
C33A H33F 0.9800
C34A N11B 1.496(4)
C34A H34D 0.9800
C34A H34E 0.9800
C34A H34F 0.9800
C1S Cl5 1.732(4)
C1S Cl3 1.757(4)
C1S Cl4 1.767(4)
C1S H1S 1.0000
C31B N12B 1.493(4)
C31B H31A 0.9800
C31B H31B 0.9800
C31B H31C 0.9800
C32B N12B 1.501(3)
C32B H32A 0.9800
C32B H32B 0.9800
C32B H32C 0.9800
C33B N12B 1.492(4)
C33B H33A 0.9800
C33B H33B 0.9800
C33B H33C 0.9800
C34B N12B 1.498(4)
C34B H34A 0.9800
C34B H34B 0.9800
C34B H34C 0.9800

loop_
_geom_hbond_atom_site_label_D
_geom_hbond_atom_site_label_H
_geom_hbond_atom_site_label_A
_geom_hbond_distance_DH
_geom_hbond_distance_HA
_geom_hbond_distance_DA
_geom_hbond_angle_DHA
N2A H2NA Cl1 0.88 2.56 3.352(2) 150.0
N3A H3NA Cl1 0.88 2.38 3.229(2) 163.5
N2B H2NB Cl1 0.88 2.64 3.386(2) 143.8
N3B H3NB Cl1 0.88 2.36 3.174(2) 155.1
N2C H2NC Cl2 0.88 2.64 3.322(2) 135.8
N3C H3NC Cl2 0.88 2.36 3.226(2) 170.3
N2D H2ND Cl2 0.88 2.73 3.481(2) 144.2
N3D H3ND Cl2 0.88 2.37 3.208(2) 159.9

loop_
_geom_torsion_atom_site_label_1
_geom_torsion_atom_site_label_2
_geom_torsion_atom_site_label_3
_geom_torsion_atom_site_label_4
_geom_torsion
C6A C1A C2A C3A 0.0
C1A C2A C3A F1A -178.7(8)
C1A C2A C3A C4A 0.0
F1A C3A C4A C5A 178.7(8)
C2A C3A C4A C5A 0.0
C3A C4A C5A C6A 0.0
C4A C5A C6A C1A 0.0
C4A C5A C6A C7A -174.9(10)
C2A C1A C6A C5A 0.0
C2A C1A C6A C7A 175.5(9)
C6E C1E C2E C3E 0.0
C1E C2E C3E F1E -179.6(13)
C1E C2E C3E C4E 0.0
F1E C3E C4E C5E 179.5(14)
C2E C3E C4E C5E 0.0
C3E C4E C5E C6E 0.0
C4E C5E C6E C1E 0.0
C4E C5E C6E C7A 170.1(14)
C2E C1E C6E C5E 0.0
C2E C1E C6E C7A -169.3(15)
C5E C6E C7A N1A 23.1(11)
C1E C6E C7A N1A -167.2(7)
C5E C6E C7A C20A 145.7(7)
C1E C6E C7A C20A -44.6(11)
C5E C6E C7A C8A -89.4(9)
C1E C6E C7A C8A 80.3(11)
C5E C6E C7A C6A -89(11)
C1E C6E C7A C6A 81(10)
C5A C6A C7A C6E 73(11)
C1A C6A C7A C6E -102(11)
C5A C6A C7A N1A 2.6(9)
C1A C6A C7A N1A -172.6(4)
C5A C6A C7A C20A 129.5(6)
C1A C6A C7A C20A -45.7(7)
C5A C6A C7A C8A -107.5(7)
C1A C6A C7A C8A 77.3(6)
C6E C7A C8A C9A 86.0(8)
N1A C7A C8A C9A -32.6(3)
C20A C7A C8A C9A -150.3(3)
C6A C7A C8A C9A 85.9(5)
C7A C8A C9A C10A 42.0(4)
C8A C9A C10A N1A -34.1(4)
O1A C11A C12A N2A -45.0(4)
N1A C11A C12A N2A 139.3(3)
O1A C11A C12A C21A 77.1(3)
N1A C11A C12A C21A -98.7(3)
N3A C14A C15A C16A 176.5(3)
C19A C14A C15A C16A -1.6(4)
C14A C15A C16A C17A 1.8(4)
C14A C15A C16A C25A 179.7(3)
C15A C16A C17A C18A -0.9(4)
C25A C16A C17A C18A -178.7(3)
C16A C17A C18A C19A -0.1(4)
C16A C17A C18A C26A 177.0(3)
C17A C18A C19A C14A 0.3(4)
C26A C18A C19A C14A -176.8(3)
N3A C14A C19A C18A -177.6(3)
C15A C14A C19A C18A 0.6(4)
N2A C12A C21A C24A -57.7(3)
C11A C12A C21A C24A -179.0(3)
N2A C12A C21A C23A 63.7(3)
C11A C12A C21A C23A -57.5(3)
N2A C12A C21A C22A -175.9(3)
C11A C12A C21A C22A 62.8(3)
C15A C16A C25A F2A 52.0(3)
C17A C16A C25A F2A -130.1(3)
C15A C16A C25A F3A -67.4(4)
C17A C16A C25A F3A 110.5(3)
C15A C16A C25A F4A 172.0(3)
C17A C16A C25A F4A -10.1(4)
C19A C18A C26A F5A 92.1(4)
C17A C18A C26A F5A -85.1(4)
C19A C18A C26A F6A -29.1(5)
C17A C18A C26A F6A 153.7(4)
C19A C18A C26A F7A -149.9(3)
C17A C18A C26A F7A 32.9(5)
O1A C11A N1A C10A 163.6(3)
C12A C11A N1A C10A -20.7(5)
O1A C11A N1A C7A -11.3(4)
C12A C11A N1A C7A 164.4(3)
C9A C10A N1A C11A -161.0(3)
C9A C10A N1A C7A 14.4(4)
C6E C7A N1A C11A 67.3(9)
C20A C7A N1A C11A -54.8(4)
C8A C7A N1A C11A -173.5(3)
C6A C7A N1A C11A 73.3(6)
C6E C7A N1A C10A -108.3(9)
C20A C7A N1A C10A 129.6(3)
C8A C7A N1A C10A 10.9(4)
C6A C7A N1A C10A -102.2(6)
O2A C13A N2A C12A 3.9(5)
N3A C13A N2A C12A -177.5(3)
C11A C12A N2A C13A -60.6(3)
C21A C12A N2A C13A 176.4(3)
O2A C13A N3A C14A -6.6(5)
N2A C13A N3A C14A 174.8(3)
C15A C14A N3A C13A 25.5(4)
C19A C14A N3A C13A -156.4(3)
C6B C1B C2B C3B 0.0
C1B C2B C3B F1B -178.4(18)
C1B C2B C3B C4B 0.0
F1B C3B C4B C5B 178.4(17)
C2B C3B C4B C5B 0.0
C3B C4B C5B C6B 0.0
C4B C5B C6B C1B 0.0
C4B C5B C6B C7B -177.5(17)
C2B C1B C6B C5B 0.0
C2B C1B C6B C7B 177.4(18)
C5B C6B C7B N1B 16.9(17)
C1B C6B C7B N1B -160.6(10)
C5B C6B C7B C8B -92.9(12)
C1B C6B C7B C8B 89.6(13)
C5B C6B C7B C20B 143.9(10)
C1B C6B C7B C20B -33.5(19)
N1B C7B C8B C9B -37.4(7)
C6B C7B C8B C9B 84.5(10)
C20B C7B C8B C9B -143.5(6)
C6F C1F C2F C3F 0.0
C1F C2F C3F F1F -179.7(7)
C1F C2F C3F C4F 0.0
F1F C3F C4F C5F 179.7(7)
C2F C3F C4F C5F 0.0
C3F C4F C5F C6F 0.0
C4F C5F C6F C1F 0.0
C4F C5F C6F C7F 175.9(8)
C2F C1F C6F C5F 0.0
C2F C1F C6F C7F -176.1(7)
C5F C6F C7F N1B 15.0(8)
C1F C6F C7F N1B -169.0(4)
C7B C8B C9B C10B 45.4(6)
C8B C9B C10B N1B -32.9(3)
O1B C11B C12B N2B -52.6(3)
N1B C11B C12B N2B 127.4(2)
O1B C11B C12B C21B 70.7(3)
N1B C11B C12B C21B -109.3(3)
C19B C14B C15B C16B -0.4(4)
N3B C14B C15B C16B 178.7(3)
C14B C15B C16B C17B 0.4(4)
C14B C15B C16B C25B -176.9(3)
C15B C16B C17B C18B -0.3(4)
C25B C16B C17B C18B 176.9(3)
C16B C17B C18B C19B 0.3(4)
C16B C17B C18B C26B -179.8(3)
C17B C18B C19B C14B -0.3(4)
C26B C18B C19B C14B 179.8(3)
C15B C14B C19B C18B 0.3(4)
N3B C14B C19B C18B -178.8(3)
N2B C12B C21B C23B 51.0(3)
C11B C12B C21B C23B -71.4(3)
N2B C12B C21B C24B -70.3(3)
C11B C12B C21B C24B 167.3(2)
N2B C12B C21B C22B 172.2(3)
C11B C12B C21B C22B 49.7(3)
C17B C16B C25B F3B 139.9(3)
C15B C16B C25B F3B -42.8(4)
C17B C16B C25B F2B -100.8(4)
C15B C16B C25B F2B 76.6(4)
C17B C16B C25B F4B 20.3(4)
C15B C16B C25B F4B -162.4(3)
C19B C18B C26B F6B 117.8(5)
C17B C18B C26B F6B -62.1(5)
C19B C18B C26B F7B -8.1(6)
C17B C18B C26B F7B 172.0(4)
C19B C18B C26B F5B -124.9(4)
C17B C18B C26B F5B 55.2(4)
O1B C11B N1B C7F -6.4(5)
C12B C11B N1B C7F 173.6(4)
O1B C11B N1B C10B 169.2(3)
C12B C11B N1B C10B -10.9(4)
O1B C11B N1B C7B 1.5(7)
C12B C11B N1B C7B -178.5(6)
C6F C7F N1B C11B 67.5(6)
C6F C7F N1B C10B -108.6(5)
C6F C7F N1B C7B -2(5)
C9B C10B N1B C11B -159.8(3)
C9B C10B N1B C7F 16.2(4)
C9B C10B N1B C7B 8.5(6)
C6B C7B N1B C11B 68.4(13)
C8B C7B N1B C11B -173.1(4)
C20B C7B N1B C11B -66.7(9)
C8B C7B N1B C7F -59(5)
C20B C7B N1B C7F 48(5)
C6B C7B N1B C10B -100.8(12)
C8B C7B N1B C10B 17.8(8)
C20B C7B N1B C10B 124.2(6)
O2B C13B N2B C12B -10.2(4)
N3B C13B N2B C12B 170.8(2)
C11B C12B N2B C13B -64.8(3)
C21B C12B N2B C13B 170.3(2)
O2B C13B N3B C14B -4.4(4)
N2B C13B N3B C14B 174.5(2)
C15B C14B N3B C13B 32.6(4)
C19B C14B N3B C13B -148.3(3)
C6C C1C C2C C3C 0.1(4)
C1C C2C C3C C4C 0.3(5)
C1C C2C C3C F1C -179.8(3)
C2C C3C C4C C5C 0.1(5)
F1C C3C C4C C5C -179.8(3)
C3C C4C C5C C6C -0.9(5)
C2C C1C C6C C5C -0.9(4)
C2C C1C C6C C7C -176.4(3)
C4C C5C C6C C1C 1.3(4)
C4C C5C C6C C7C 176.7(3)
C1C C6C C7C N1C -169.0(2)
C5C C6C C7C N1C 15.6(4)
C1C C6C C7C C20C -44.4(4)
C5C C6C C7C C20C 140.3(3)
C1C C6C C7C C8C 79.3(3)
C5C C6C C7C C8C -96.0(3)
N1C C7C C8C C9C -30.1(3)
C20C C7C C8C C9C -147.5(3)
C6C C7C C8C C9C 87.7(3)
C7C C8C C9C C10C 39.9(3)
C8C C9C C10C N1C -32.8(3)
O1C C11C C12C N2C -48.6(3)
N1C C11C C12C N2C 130.9(2)
O1C C11C C12C C21C 74.8(3)
N1C C11C C12C C21C -105.7(3)
C19C C14C C15C C16C -0.7(4)
N3C C14C C15C C16C 178.6(2)
C14C C15C C16C C17C -1.0(4)
C14C C15C C16C C25C 176.1(2)
C15C C16C C17C C18C 1.5(4)
C25C C16C C17C C18C -175.6(3)
C16C C17C C18C C19C -0.3(4)
C16C C17C C18C C26C -178.1(3)
C17C C18C C19C C14C -1.3(4)
C26C C18C C19C C14C 176.4(3)
N3C C14C C19C C18C -177.5(2)
C15C C14C C19C C18C 1.8(4)
N2C C12C C21C C24C -61.1(3)
C11C C12C C21C C24C 177.3(2)
N2C C12C C21C C22C -179.9(2)
C11C C12C C21C C22C 58.5(3)
N2C C12C C21C C23C 59.8(3)
C11C C12C C21C C23C -61.8(3)
C17C C16C C25C F2C -155.2(3)
C15C C16C C25C F2C 27.6(4)
C17C C16C C25C F3C -33.6(4)
C15C C16C C25C F3C 149.2(3)
C17C C16C C25C F4C 85.0(3)
C15C C16C C25C F4C -92.2(3)
C17C C18C C26C F5C 41.2(6)
C19C C18C C26C F5C -136.6(5)
C17C C18C C26C F7C 178.2(4)
C19C C18C C26C F7C 0.4(6)
C17C C18C C26C F6C -72.8(4)
C19C C18C C26C F6C 109.4(4)
O1C C11C N1C C10C 168.7(3)
C12C C11C N1C C10C -10.8(4)
O1C C11C N1C C7C -4.6(4)
C12C C11C N1C C7C 175.9(2)
C9C C10C N1C C11C -159.2(3)
C9C C10C N1C C7C 14.7(3)
C20C C7C N1C C11C -58.9(3)
C6C C7C N1C C11C 66.9(3)
C8C C7C N1C C11C -176.4(3)
C20C C7C N1C C10C 127.0(3)
C6C C7C N1C C10C -107.2(3)
C8C C7C N1C C10C 9.5(3)
O2C C13C N2C C12C -18.6(4)
N3C C13C N2C C12C 161.7(2)
C11C C12C N2C C13C -60.0(3)
C21C C12C N2C C13C 175.5(2)
O2C C13C N3C C14C 21.2(4)
N2C C13C N3C C14C -159.1(2)
C19C C14C N3C C13C 146.0(2)
C15C C14C N3C C13C -33.2(4)
C6D C1D C2D C3D 0.0
C1D C2D C3D F1D -177.3(3)
C1D C2D C3D C4D 0.0
F1D C3D C4D C5D 177.3(3)
C2D C3D C4D C5D 0.0
C3D C4D C5D C6D 0.0
C4D C5D C6D C1D 0.0
C4D C5D C6D C7D -179.4(3)
C2D C1D C6D C5D 0.0
C2D C1D C6D C7D 179.4(3)
C5D C6D C7D N1D 31.6(4)
C1D C6D C7D N1D -147.8(2)
C5D C6D C7D C20D 155.6(3)
C1D C6D C7D C20D -23.8(4)
C5D C6D C7D C8D -78.0(3)
C1D C6D C7D C8D 102.7(3)
C6H C1H C2H C3H 0.0
C1H C2H C3H F1H -175(3)
C1H C2H C3H C4H 0.0
F1H C3H C4H C5H 176(3)
C2H C3H C4H C5H 0.0
C3H C4H C5H C6H 0.0
C4H C5H C6H C1H 0.0
C2H C1H C6H C5H 0.0
N1D C7D C8D C9D 30.0(3)
C20D C7D C8D C9D -86.4(3)
C6D C7D C8D C9D 145.8(3)
C7D C8D C9D C10D -40.2(3)
C8D C9D C10D N1D 33.4(3)
O1D C11D C12D N2D -58.2(3)
N1D C11D C12D N2D 116.3(2)
O1D C11D C12D C21D 66.2(3)
N1D C11D C12D C21D -119.2(3)
N3D C14D C15D C16D -177.6(2)
C19D C14D C15D C16D 1.9(4)
C14D C15D C16D C17D -1.5(4)
C14D C15D C16D C25D 178.4(3)
C15D C16D C17D C18D 0.1(4)
C25D C16D C17D C18D -179.8(3)
C16D C17D C18D C19D 0.7(4)
C16D C17D C18D C26D 178.5(2)
C17D C18D C19D C14D -0.2(4)
C26D C18D C19D C14D -178.1(2)
C15D C14D C19D C18D -1.1(4)
N3D C14D C19D C18D 178.4(2)
N2D C12D C21D C24D -57.0(3)
C11D C12D C21D C24D -178.7(3)
N2D C12D C21D C23D 64.2(3)
C11D C12D C21D C23D -57.5(3)
N2D C12D C21D C22D -175.1(2)
C11D C12D C21D C22D 63.2(3)
C15D C16D C25D F2D 86.9(4)
C17D C16D C25D F2D -93.2(4)
C15D C16D C25D F4D -150.8(3)
C17D C16D C25D F4D 29.1(4)
C15D C16D C25D F3D -29.5(4)
C17D C16D C25D F3D 150.4(3)
C17D C18D C26D F6D 115.0(3)
C19D C18D C26D F6D -67.1(3)
C17D C18D C26D F7D -6.7(4)
C19D C18D C26D F7D 171.2(3)
C17D C18D C26D F5D -125.4(3)
C19D C18D C26D F5D 52.4(3)
O1D C11D N1D C10D -176.7(3)
C12D C11D N1D C10D 8.9(4)
O1D C11D N1D C7D 7.7(4)
C12D C11D N1D C7D -166.7(2)
C9D C10D N1D C11D 168.7(3)
C9D C10D N1D C7D -15.3(3)
C20D C7D N1D C11D -74.5(3)
C6D C7D N1D C11D 52.2(4)
C8D C7D N1D C11D 167.4(2)
C20D C7D N1D C10D 109.4(3)
C6D C7D N1D C10D -123.9(3)
C8D C7D N1D C10D -8.8(3)
O2D C13D N2D C12D -1.9(4)
N3D C13D N2D C12D 179.0(2)
C21D C12D N2D C13D 136.3(3)
C11D C12D N2D C13D -98.1(3)
O2D C13D N3D C14D -11.4(4)
N2D C13D N3D C14D 167.7(2)
C15D C14D N3D C13D 28.0(4)
C19D C14D N3D C13D -151.5(3)
